data_4311222
loop_
_publ_author_name
'E. Carolina Sa\~nudo'
'Wolfgang Wernsdorfer'
'Khalil A. Abboud'
'George Christou'

_publ_section_title
;
 Synthesis, Structure, and Magnetic Properties of a Mn21 Single-Molecule
 Magnet
;
_journal_name_full 'Inorganic Chemistry'
_journal_page_first 4137
_journal_page_last 4144
_journal_paper_doi 10.1021/ic0353864
_journal_volume 43
_journal_year 2004
_chemical_formula_sum 'C111 H132 Cl4 Mn21 N18 O77'
_chemical_formula_weight 4245.89
_chemical_name_systematic
; 

 ? 

;
_space_group_IT_number 2
_symmetry_cell_setting triclinic
_symmetry_space_group_name_Hall '-P 1'
_symmetry_space_group_name_H-M 'P -1'
_atom_sites_solution_hydrogens geom
_atom_sites_solution_primary direct
_atom_sites_solution_secondary difmap
_audit_creation_method SHELXL-97
_cell_angle_alpha 89.474(2)
_cell_angle_beta 81.060(2)
_cell_angle_gamma 78.858(2)
_cell_formula_units_Z 2
_cell_length_a 15.2067(17)
_cell_length_b 16.7331(18)
_cell_length_c 33.165(4)
_cell_measurement_reflns_used 100
_cell_measurement_temperature 133(2)
_cell_measurement_theta_max 28.0
_cell_measurement_theta_min 2.0
_cell_volume 8177.5(16)
_computing_cell_refinement 'Bruker SMART & SAINT (Bruker 1998)'
_computing_data_collection 'Bruker SMART (Bruker 1998)'
_computing_data_reduction 'Bruker SHELXTL (Bruker 2000)'
_computing_molecular_graphics 'Bruker SHELXTL'
_computing_publication_material 'Bruker SHELXTL'
_computing_structure_refinement 'Bruker SHELXTL'
_computing_structure_solution 'Bruker SHELXTL'
_diffrn_ambient_temperature 173(2)
_diffrn_measured_fraction_theta_full 0.849
_diffrn_measured_fraction_theta_max 0.849
_diffrn_measurement_device_type 'SMART CCD area detector'
_diffrn_measurement_method '\w scans'
_diffrn_radiation_monochromator graphite
_diffrn_radiation_source 'normal-focus sealed tube'
_diffrn_radiation_type MoK\a
_diffrn_radiation_wavelength 0.71073
_diffrn_reflns_av_R_equivalents 0.0749
_diffrn_reflns_av_sigmaI/netI 0.1655
_diffrn_reflns_limit_h_max 17
_diffrn_reflns_limit_h_min -16
_diffrn_reflns_limit_k_max 18
_diffrn_reflns_limit_k_min -18
_diffrn_reflns_limit_l_max 36
_diffrn_reflns_limit_l_min -37
_diffrn_reflns_number 42653
_diffrn_reflns_theta_full 24.02
_diffrn_reflns_theta_max 24.02
_diffrn_reflns_theta_min 1.24
_diffrn_standards_decay_% 0
_diffrn_standards_number 0
_exptl_absorpt_coefficient_mu 1.720
_exptl_absorpt_correction_T_max 0.8578
_exptl_absorpt_correction_T_min 0.7288
_exptl_absorpt_correction_type integration
_exptl_absorpt_process_details 'based on measured indexed crystal faces, SHELXTL (Bruker 1998)'
_exptl_crystal_colour brown
_exptl_crystal_density_diffrn 1.724
_exptl_crystal_density_meas 0
_exptl_crystal_density_method 'not measured'
_exptl_crystal_description plates
_exptl_crystal_F_000 4266
_exptl_crystal_size_max 0.19
_exptl_crystal_size_mid 0.11
_exptl_crystal_size_min 0.10
_refine_diff_density_max 0.998
_refine_diff_density_min -0.980
_refine_diff_density_rms 0.146
_refine_ls_extinction_method none
_refine_ls_goodness_of_fit_ref 0.834
_refine_ls_hydrogen_treatment mixed
_refine_ls_matrix_type full
_refine_ls_number_parameters 1816
_refine_ls_number_reflns 21867
_refine_ls_number_restraints 5
_refine_ls_restrained_S_all 0.834
_refine_ls_R_factor_all 0.1370
_refine_ls_R_factor_gt 0.0658
_refine_ls_shift/su_max 0.001
_refine_ls_shift/su_mean 0.000
_refine_ls_structure_factor_coef Fsqd
_refine_ls_weighting_details 'calc w=1/[\s^2^(Fo^2^)+(0.1010P)^2^+0.0000P] where P=(Fo^2^+2Fc^2^)/3'
_refine_ls_weighting_scheme calc
_refine_ls_wR_factor_gt 0.1690
_refine_ls_wR_factor_ref 0.1870
_reflns_number_gt 9416
_reflns_number_total 21867
_reflns_threshold_expression >2sigma(I)
_cod_data_source_file ic0353864si20031202_025457.cif
_cod_data_source_block cs11
_cod_depositor_comments
;
The following automatic conversions were performed:
'_symmetry_cell_setting' value 'Triclinic' changed to 'triclinic'
according to '/home/saulius/struct/CIF-dictionaries/cif_core.dic'
dictionary named 'cif_core.dic' version 2.4.1 from 2010-06-29.

Automatic conversion script
Id: cif_fix_enum 1527 2010-12-29 10:47:43Z saulius 
;
_cod_original_cell_volume 8177.5(15)
_cod_database_code 4311222

loop_
_symmetry_equiv_pos_as_xyz
'x, y, z'
'-x, -y, -z'

loop_
_atom_site_label
_atom_site_type_symbol
_atom_site_fract_x
_atom_site_fract_y
_atom_site_fract_z
_atom_site_U_iso_or_equiv
_atom_site_adp_type
_atom_site_occupancy
_atom_site_symmetry_multiplicity
_atom_site_calc_flag
_atom_site_refinement_flags
_atom_site_disorder_assembly
_atom_site_disorder_group
Mn1 Mn 0.81581(10) 0.22607(9) 0.27982(4) 0.0473(5) Uani 1 1 d . A .
Mn2 Mn 0.91178(13) 0.41994(11) 0.25382(5) 0.0731(6) Uani 1 1 d . . .
Mn3 Mn 0.73470(10) 0.31511(8) 0.21448(4) 0.0404(4) Uani 1 1 d . A .
Mn4 Mn 0.62415(10) 0.35906(9) 0.31035(4) 0.0477(5) Uani 1 1 d . A .
Mn5 Mn 0.72290(11) 0.27670(9) 0.38028(4) 0.0555(5) Uani 1 1 d . A .
Mn6 Mn 0.8006(2) 0.10035(19) 0.42807(9) 0.0333(10) Uiso 0.50 1 d PU A 1
Mn7 Mn 0.91357(13) 0.14421(10) 0.33915(4) 0.0667(6) Uani 1 1 d . . .
Mn8 Mn 0.92647(11) 0.02492(9) 0.26131(4) 0.0576(5) Uani 1 1 d . A .
Mn9 Mn 0.83784(11) -0.05900(9) 0.19430(4) 0.0529(5) Uani 1 1 d . . .
Mn10 Mn 0.84939(10) 0.12917(8) 0.18872(4) 0.0396(4) Uani 1 1 d . A .
Mn11 Mn 0.76526(10) 0.04018(9) 0.12167(4) 0.0432(4) Uani 1 1 d . A .
Mn12 Mn 0.94123(9) 0.09497(8) 0.10865(4) 0.0384(4) Uani 1 1 d . . .
Mn13 Mn 0.78271(9) 0.23015(8) 0.11664(4) 0.0368(4) Uani 1 1 d . A .
Mn14 Mn 0.70763(10) 0.15350(9) 0.05475(4) 0.0416(4) Uani 1 1 d . . .
Mn15 Mn 0.60965(10) 0.34209(9) 0.07427(4) 0.0418(4) Uani 1 1 d . . .
Mn16 Mn 0.66269(10) 0.41447(9) 0.15306(4) 0.0434(4) Uani 1 1 d . A .
Mn17 Mn 0.52677(11) 0.44954(9) 0.23955(4) 0.0518(5) Uani 1 1 d . A .
Mn18 Mn 0.40688(12) 0.39305(11) 0.32010(5) 0.0731(6) Uani 1 1 d . A .
Mn19 Mn 0.60135(11) 0.43867(9) 0.38714(4) 0.0542(5) Uani 1 1 d . A .
Mn20 Mn 0.50409(12) 0.30147(10) 0.38990(4) 0.0594(5) Uani 1 1 d . A .
Mn21 Mn 0.61786(13) 0.22312(10) 0.45276(5) 0.0728(6) Uani 1 1 d . . .
O1 O 0.8164(5) 0.4616(4) 0.3100(2) 0.085(3) Uani 1 1 d . . .
O2 O 0.8240(5) 0.4121(4) 0.21043(18) 0.053(2) Uani 1 1 d . . .
O3 O 0.6280(4) 0.2361(4) 0.21775(18) 0.0457(18) Uani 1 1 d . . .
O4 O 0.7281(4) 0.3203(3) 0.27186(16) 0.0439(18) Uani 1 1 d . . .
O5 O 0.8254(4) 0.2235(3) 0.22251(15) 0.0411(17) Uani 1 1 d . . .
O6 O 0.7067(5) 0.1510(4) 0.29041(18) 0.053(2) Uani 1 1 d . . .
O7 O 0.9319(5) 0.3005(4) 0.2779(2) 0.067(2) Uani 1 1 d . . .
O8 O 0.8139(4) 0.2290(4) 0.33768(16) 0.059(2) Uani 1 1 d . A .
O9 O 0.9057(4) 0.1288(4) 0.28482(16) 0.057(2) Uani 1 1 d . A .
O10 O 0.7915(5) 0.3467(5) 0.41437(19) 0.075(3) Uani 1 1 d . . .
O11 O 0.7208(5) 0.1841(4) 0.41376(17) 0.068(2) Uani 1 1 d . A .
O12 O 0.6078(5) 0.3145(4) 0.41436(16) 0.058(2) Uani 1 1 d . A .
O13 O 0.6976(4) 0.3747(3) 0.34958(16) 0.0487(19) Uani 1 1 d . . .
O14 O 0.6168(5) 0.2346(4) 0.33770(18) 0.055(2) Uani 1 1 d . . .
O15 O 0.5249(4) 0.3915(4) 0.35537(16) 0.0476(18) Uani 1 1 d . . .
O16 O 0.6008(4) 0.4836(4) 0.28963(18) 0.052(2) Uani 1 1 d . . .
O17 O 0.5360(4) 0.3495(4) 0.27381(17) 0.0509(19) Uani 1 1 d . . .
O18 O 0.4167(5) 0.4831(4) 0.27580(18) 0.062(2) Uani 1 1 d . . .
O19 O 0.5176(4) 0.5565(4) 0.2144(2) 0.057(2) Uani 1 1 d . . .
O20 O 0.4543(4) 0.3965(4) 0.1998(2) 0.062(2) Uani 1 1 d . . .
O21 O 0.6397(4) 0.4086(3) 0.20964(16) 0.0444(18) Uani 1 1 d . . .
O22 O 0.7418(4) 0.3150(3) 0.15627(15) 0.0366(16) Uani 1 1 d . . .
O23 O 0.6858(4) 0.4093(3) 0.09312(16) 0.0408(17) Uani 1 1 d . A .
O24 O 0.5876(4) 0.5241(4) 0.15093(19) 0.054(2) Uani 1 1 d . . .
O25 O 0.5447(4) 0.3639(4) 0.14117(18) 0.0457(18) Uani 1 1 d . A .
O26 O 0.7697(4) 0.4814(4) 0.15691(18) 0.0514(19) Uani 1 1 d . . .
O27 O 0.5144(4) 0.2954(4) 0.05852(19) 0.0493(19) Uani 1 1 d . . .
O28 O 0.6885(4) 0.3365(4) 0.01528(17) 0.0412(17) Uani 1 1 d . . .
O29 O 0.6785(4) 0.2457(3) 0.08939(16) 0.0372(16) Uani 1 1 d . A .
O30 O 0.5855(5) 0.1703(4) 0.03584(18) 0.0521(19) Uani 1 1 d . . .
O31 O 0.7745(4) 0.2128(4) 0.00782(17) 0.0450(18) Uani 1 1 d . . .
O32 O 0.6609(4) 0.0588(4) 0.09545(19) 0.0500(18) Uani 1 1 d . A .
O33 O 0.8046(4) 0.1260(3) 0.08832(16) 0.0376(16) Uani 1 1 d . A .
O34 O 0.8803(5) 0.2738(4) 0.07173(16) 0.0401(17) Uani 1 1 d . . .
O35 O 0.8858(4) 0.1873(3) 0.14261(15) 0.0334(16) Uani 1 1 d . A .
O36 O 0.9958(4) 0.1647(4) 0.06904(17) 0.0421(17) Uani 1 1 d . A .
O37 O 0.9844(4) 0.0023(4) 0.07239(18) 0.0425(18) Uani 1 1 d . A .
O38 O 1.0585(4) 0.0704(4) 0.13881(19) 0.0494(19) Uani 1 1 d . A .
O39 O 0.8689(4) 0.0390(3) 0.15013(15) 0.0370(16) Uani 1 1 d . A .
O40 O 0.8535(5) -0.0456(4) 0.07839(18) 0.0445(18) Uani 1 1 d . . .
O41 O 0.7075(4) 0.1458(3) 0.17084(18) 0.0442(18) Uani 1 1 d . . .
O42 O 0.8166(4) 0.0559(3) 0.23350(16) 0.0418(17) Uani 1 1 d . A .
O43 O 0.9849(5) 0.0817(4) 0.20339(18) 0.050(2) Uani 1 1 d . . .
O44 O 0.7381(5) -0.0429(4) 0.1568(2) 0.0539(19) Uani 1 1 d . A .
O45 O 0.9405(5) -0.0735(4) 0.23165(18) 0.063(2) Uani 1 1 d . A .
O46 O 1.0410(5) -0.0113(4) 0.2808(2) 0.078(3) Uani 1 1 d . . .
O47 O 0.8463(6) -0.0257(4) 0.3102(2) 0.080(3) Uani 1 1 d . . .
O48 O 1.0031(8) 0.2243(6) 0.3266(3) 0.105(5) Uani 1 1 d . A .
O49 O 1.0219(6) 0.0600(5) 0.3393(2) 0.090(3) Uani 1 1 d . A .
O50 O 0.8358(6) 0.0513(5) 0.3653(2) 0.084(3) Uani 1 1 d . A .
O51 O 0.8921(10) 0.1532(9) 0.4007(4) 0.040(5) Uiso 0.50 1 d P A 1
O51' O 0.9216(10) 0.1746(8) 0.3953(4) 0.035(5) Uiso 0.50 1 d P A 2
O52 O 0.8221(6) 0.1746(5) 0.4819(2) 0.093(3) Uani 1 1 d . . .
O53 O 0.7496(8) 0.0354(5) 0.4549(2) 0.095(3) Uani 1 1 d . . .
O54 O 0.6919(7) 0.2671(5) 0.4915(2) 0.083(3) Uani 1 1 d . A .
O55 O 0.6132(6) 0.1135(5) 0.4787(2) 0.089(3) Uani 1 1 d . A .
O56 O 0.5046(6) 0.2069(4) 0.4213(2) 0.075(2) Uani 1 1 d . A .
O57 O 0.4215(5) 0.3906(5) 0.4344(2) 0.068(2) Uani 1 1 d . . .
O58 O 0.4072(6) 0.2982(5) 0.3625(2) 0.078(3) Uani 1 1 d . . .
O59 O 0.5025(6) 0.4878(4) 0.4289(2) 0.064(2) Uani 1 1 d . . .
O60 O 0.5987(5) 0.5441(4) 0.3499(2) 0.063(2) Uani 1 1 d . . .
O61 O 0.6915(5) 0.4666(4) 0.41742(18) 0.063(2) Uani 1 1 d . . .
N1 N 1.0158(8) 0.3728(9) 0.1986(3) 0.085(3) Uani 1 1 d . . .
N2 N 1.0167(8) 0.4251(8) 0.2905(4) 0.101(4) Uani 1 1 d . . .
N3 N 0.8782(6) 0.5479(6) 0.2326(3) 0.065(3) Uani 1 1 d . . .
N4 N 0.7205(8) -0.1001(5) 0.2300(3) 0.076(3) Uani 1 1 d . A .
N5 N 0.9360(6) -0.1624(5) 0.1670(3) 0.057(3) Uani 1 1 d . A .
N6 N 0.7391(5) 0.0495(5) 0.0176(2) 0.040(2) Uani 1 1 d . A .
N7 N 0.5436(5) 0.4538(5) 0.0607(2) 0.040(2) Uani 1 1 d . A .
N8 N 0.3239(6) 0.3201(7) 0.2952(4) 0.111(4) Uani 1 1 d G . .
N9 N 0.3165(9) 0.4968(9) 0.3493(4) 0.124(5) Uani 1 1 d . . .
N10 N 0.5059(9) 0.2664(6) 0.4953(3) 0.079(3) Uani 1 1 d . A .
N11 N 0.9190(11) 0.0265(9) 0.4403(4) 0.027(5) Uiso 0.50 1 d P A 1
C1 C 0.8204(10) -0.0093(8) 0.3464(4) 0.083(4) Uani 1 1 d . A .
C2 C 0.7667(12) -0.0641(11) 0.3711(4) 0.157(8) Uani 1 1 d . . .
H2A H 0.7504 -0.0436 0.3994 0.236 Uiso 1 1 calc R A .
H2B H 0.8031 -0.1193 0.3705 0.236 Uiso 1 1 calc R . .
H2C H 0.7113 -0.0652 0.3597 0.236 Uiso 1 1 calc R . .
C3 C 0.6080(9) 0.6267(6) 0.2903(3) 0.089(4) Uani 1 1 d . . .
H3A H 0.6089 0.6201 0.2609 0.134 Uiso 1 1 calc R A .
H3B H 0.6644 0.6426 0.2951 0.134 Uiso 1 1 calc R . .
H3C H 0.5561 0.6690 0.3016 0.134 Uiso 1 1 calc R . .
C4 C 0.5996(7) 0.5456(7) 0.3115(3) 0.061(3) Uani 1 1 d . A .
C5 C 0.6378(8) 0.1663(7) 0.3179(3) 0.052(3) Uani 1 1 d . A .
C6 C 0.5801(9) 0.1043(8) 0.3282(4) 0.108(5) Uani 1 1 d . . .
H6A H 0.6042 0.0558 0.3107 0.163 Uiso 1 1 calc R A .
H6B H 0.5179 0.1270 0.3240 0.163 Uiso 1 1 calc R . .
H6C H 0.5803 0.0895 0.3569 0.163 Uiso 1 1 calc R . .
C7 C 0.6701(14) 0.0474(9) 0.4743(4) 0.114(7) Uani 1 1 d . A .
C8 C 0.6412(12) -0.0286(8) 0.4939(5) 0.173(9) Uani 1 1 d . . .
H8A H 0.6916 -0.0753 0.4882 0.259 Uiso 1 1 calc R A .
H8B H 0.5889 -0.0397 0.4825 0.259 Uiso 1 1 calc R . .
H8C H 0.6245 -0.0195 0.5234 0.259 Uiso 1 1 calc R . .
C9 C 0.7675(9) 0.4204(9) 0.4219(3) 0.065(4) Uani 1 1 d . A .
C10 C 0.8339(9) 0.4672(7) 0.4375(4) 0.090(4) Uani 1 1 d . . .
H10A H 0.8903 0.4293 0.4404 0.135 Uiso 1 1 calc R A .
H10B H 0.8063 0.4930 0.4641 0.135 Uiso 1 1 calc R . .
H10C H 0.8474 0.5092 0.4180 0.135 Uiso 1 1 calc R . .
C11 C 0.8192(10) 0.2920(8) 0.5202(4) 0.124(6) Uani 1 1 d . . .
H11A H 0.7768 0.3425 0.5296 0.187 Uiso 1 1 calc R A .
H11B H 0.8727 0.3050 0.5029 0.187 Uiso 1 1 calc R . .
H11C H 0.8378 0.2613 0.5437 0.187 Uiso 1 1 calc R . .
C12 C 0.7742(11) 0.2423(9) 0.4964(3) 0.086(5) Uani 1 1 d . A .
C13 C 0.4376(10) 0.4569(9) 0.4445(3) 0.068(4) Uani 1 1 d . A .
C14 C 0.3742(8) 0.5060(6) 0.4799(3) 0.082(4) Uani 1 1 d . . .
H14A H 0.3260 0.4765 0.4905 0.123 Uiso 1 1 calc R A .
H14B H 0.3471 0.5592 0.4702 0.123 Uiso 1 1 calc R . .
H14C H 0.4088 0.5138 0.5017 0.123 Uiso 1 1 calc R . .
C15 C 0.6322(8) 0.1774(6) 0.1937(3) 0.053(3) Uani 1 1 d . A .
C16 C 0.5494(8) 0.1455(7) 0.1903(4) 0.088(4) Uani 1 1 d . . .
H16A H 0.4984 0.1754 0.2095 0.133 Uiso 1 1 calc R A .
H16B H 0.5592 0.0875 0.1968 0.133 Uiso 1 1 calc R . .
H16C H 0.5358 0.1525 0.1624 0.133 Uiso 1 1 calc R . .
C17 C 0.5226(8) 0.6619(6) 0.1675(3) 0.077(4) Uani 1 1 d . . .
H17A H 0.5483 0.6694 0.1390 0.115 Uiso 1 1 calc R A .
H17B H 0.5471 0.6951 0.1855 0.115 Uiso 1 1 calc R . .
H17C H 0.4564 0.6787 0.1711 0.115 Uiso 1 1 calc R . .
C18 C 0.5471(7) 0.5740(7) 0.1779(3) 0.061(3) Uani 1 1 d . A .
C19 C 0.9613(8) 0.2392(7) 0.0602(3) 0.047(3) Uani 1 1 d . A .
C20 C 1.0230(7) 0.2852(6) 0.0353(3) 0.053(3) Uani 1 1 d . . .
H20A H 0.9900 0.3401 0.0309 0.079 Uiso 1 1 calc R A .
H20B H 1.0460 0.2571 0.0088 0.079 Uiso 1 1 calc R . .
H20C H 1.0740 0.2888 0.0495 0.079 Uiso 1 1 calc R . .
C21 C 0.3968(8) 0.3300(7) 0.1490(3) 0.079(4) Uani 1 1 d . . .
H21A H 0.3432 0.3365 0.1702 0.118 Uiso 1 1 calc R A .
H21B H 0.4194 0.2719 0.1425 0.118 Uiso 1 1 calc R . .
H21C H 0.3803 0.3582 0.1244 0.118 Uiso 1 1 calc R . .
C22 C 0.4689(8) 0.3654(6) 0.1640(3) 0.049(3) Uani 1 1 d . A .
C23 C 1.1562(10) -0.0378(10) 0.3223(4) 0.168(9) Uani 1 1 d . . .
H23A H 1.1668 -0.0195 0.3487 0.252 Uiso 1 1 calc R A .
H23B H 1.2038 -0.0262 0.3008 0.252 Uiso 1 1 calc R . .
H23C H 1.1572 -0.0965 0.3227 0.252 Uiso 1 1 calc R . .
C24 C 1.0641(9) 0.0071(8) 0.3138(4) 0.094(5) Uani 1 1 d . A .
C25 C 0.5171(7) 0.2262(8) 0.0436(3) 0.058(3) Uani 1 1 d . . .
C26 C 0.4286(8) 0.2092(7) 0.0326(4) 0.081(4) Uani 1 1 d . A .
H26A H 0.4391 0.1540 0.0209 0.122 Uiso 1 1 calc R . .
H26B H 0.4070 0.2488 0.0127 0.122 Uiso 1 1 calc R . .
H26C H 0.3830 0.2138 0.0573 0.122 Uiso 1 1 calc R . .
C27 C 0.8256(7) 0.3192(6) -0.0314(3) 0.072(4) Uani 1 1 d . A .
H27A H 0.8763 0.2747 -0.0413 0.108 Uiso 1 1 calc R . .
H27B H 0.8482 0.3620 -0.0186 0.108 Uiso 1 1 calc R . .
H27C H 0.7961 0.3417 -0.0545 0.108 Uiso 1 1 calc R . .
C28 C 0.7575(7) 0.2869(7) -0.0005(3) 0.042(3) Uani 1 1 d . . .
C29 C 0.9798(7) -0.1136(6) 0.0313(3) 0.057(3) Uani 1 1 d . . .
H29A H 0.9349 -0.1463 0.0271 0.086 Uiso 1 1 calc R A .
H29B H 1.0317 -0.1485 0.0408 0.086 Uiso 1 1 calc R . .
H29C H 1.0004 -0.0890 0.0055 0.086 Uiso 1 1 calc R . .
C30 C 0.9364(9) -0.0458(7) 0.0635(3) 0.046(3) Uani 1 1 d . A .
C31 C 1.0560(8) 0.0691(6) 0.1775(4) 0.057(3) Uani 1 1 d . A .
C32 C 1.1475(7) 0.0531(7) 0.1923(3) 0.081(4) Uani 1 1 d . . .
H32A H 1.1962 0.0448 0.1688 0.121 Uiso 1 1 calc R A .
H32B H 1.1526 0.0044 0.2091 0.121 Uiso 1 1 calc R . .
H32C H 1.1525 0.1000 0.2087 0.121 Uiso 1 1 calc R . .
C33 C 1.0156(9) 0.3038(8) 0.1798(4) 0.079(4) Uani 1 1 d . A .
H33A H 0.9710 0.2736 0.1909 0.094 Uiso 1 1 calc R . .
C34 C 1.0727(12) 0.2729(10) 0.1465(5) 0.108(5) Uani 1 1 d . . .
H34A H 1.0699 0.2218 0.1350 0.130 Uiso 1 1 calc R A .
C35 C 1.1357(12) 0.3169(11) 0.1293(5) 0.120(6) Uani 1 1 d . A .
H35A H 1.1774 0.2965 0.1056 0.144 Uiso 1 1 calc R . .
C36 C 1.1381(11) 0.3952(11) 0.1476(6) 0.129(6) Uani 1 1 d . . .
H36A H 1.1796 0.4284 0.1365 0.154 Uiso 1 1 calc R A .
C37 C 1.0748(13) 0.4174(10) 0.1825(5) 0.107(5) Uani 1 1 d . A .
H37A H 1.0738 0.4679 0.1957 0.128 Uiso 1 1 calc R . .
C38 C 0.9855(13) 0.2773(13) 0.3072(6) 0.125(9) Uani 1 1 d . A .
C39 C 1.0187(12) 0.3473(15) 0.3169(5) 0.156(9) Uani 1 1 d . A .
C40 C 1.0583(14) 0.3534(11) 0.3558(6) 0.166(9) Uani 1 1 d . . .
H40A H 1.0535 0.3140 0.3764 0.200 Uiso 1 1 calc R A .
C41 C 1.1029(17) 0.4199(17) 0.3609(7) 0.182(10) Uani 1 1 d . A .
H41A H 1.1344 0.4205 0.3834 0.218 Uiso 1 1 calc R . .
C42 C 1.1010(12) 0.4827(15) 0.3337(6) 0.158(9) Uani 1 1 d . . .
H42A H 1.1291 0.5269 0.3387 0.189 Uiso 1 1 calc R A .
C43 C 1.0571(10) 0.4835(11) 0.2974(5) 0.111(5) Uani 1 1 d . A .
H43A H 1.0584 0.5270 0.2789 0.133 Uiso 1 1 calc R . .
C44 C 0.8064(7) 0.4761(7) 0.1886(3) 0.055(3) Uani 1 1 d . A .
C45 C 0.8277(8) 0.5533(7) 0.2018(4) 0.064(3) Uani 1 1 d . A .
C46 C 0.7912(8) 0.6286(7) 0.1857(4) 0.073(4) Uani 1 1 d . . .
H46A H 0.7572 0.6295 0.1639 0.087 Uiso 1 1 calc R A .
C47 C 0.8042(10) 0.6996(8) 0.2008(4) 0.096(5) Uani 1 1 d . A .
H47A H 0.7799 0.7510 0.1906 0.115 Uiso 1 1 calc R . .
C48 C 0.8571(9) 0.6918(7) 0.2333(4) 0.086(4) Uani 1 1 d . . .
H48A H 0.8685 0.7394 0.2452 0.103 Uiso 1 1 calc R A .
C49 C 0.8920(9) 0.6166(8) 0.2476(4) 0.085(4) Uani 1 1 d . A .
H49A H 0.9272 0.6140 0.2690 0.102 Uiso 1 1 calc R . .
C50 C 0.6616(9) -0.0742(7) 0.1670(3) 0.073(4) Uani 1 1 d . . .
H50A H 0.6644 -0.1212 0.1487 0.087 Uiso 1 1 calc R A .
H50B H 0.6082 -0.0324 0.1630 0.087 Uiso 1 1 calc R . .
C51 C 0.6501(12) -0.1015(7) 0.2111(4) 0.074(4) Uani 1 1 d . A .
C52 C 0.5720(11) -0.1257(8) 0.2298(5) 0.102(5) Uani 1 1 d . . .
H52A H 0.5226 -0.1254 0.2154 0.122 Uiso 1 1 calc R A .
C53 C 0.5671(14) -0.1502(10) 0.2697(6) 0.135(7) Uani 1 1 d . A .
H53A H 0.5151 -0.1690 0.2829 0.162 Uiso 1 1 calc R . .
C54 C 0.6374(17) -0.1472(11) 0.2900(5) 0.135(7) Uani 1 1 d . . .
H54A H 0.6335 -0.1611 0.3180 0.162 Uiso 1 1 calc R A .
C55 C 0.7151(11) -0.1238(7) 0.2698(4) 0.090(5) Uani 1 1 d . A .
H55A H 0.7652 -0.1243 0.2837 0.108 Uiso 1 1 calc R . .
C56 C 1.0176(8) -0.1365(7) 0.2224(4) 0.081(4) Uani 1 1 d . . .
H56A H 1.0251 -0.1710 0.2465 0.097 Uiso 1 1 calc R A .
H56B H 1.0727 -0.1129 0.2151 0.097 Uiso 1 1 calc R . .
C57 C 1.0054(9) -0.1879(7) 0.1868(4) 0.070(4) Uani 1 1 d . A .
C58 C 1.0711(8) -0.2599(7) 0.1748(4) 0.082(4) Uani 1 1 d . . .
H58A H 1.1221 -0.2757 0.1884 0.098 Uiso 1 1 calc R A .
C59 C 1.0586(10) -0.3046(7) 0.1435(4) 0.091(5) Uani 1 1 d . A .
H59A H 1.0987 -0.3549 0.1360 0.109 Uiso 1 1 calc R . .
C60 C 0.9885(9) -0.2779(7) 0.1226(4) 0.080(4) Uani 1 1 d . . .
H60A H 0.9821 -0.3077 0.0994 0.096 Uiso 1 1 calc R A .
C61 C 0.9268(8) -0.2073(7) 0.1353(3) 0.066(3) Uani 1 1 d . A .
H61A H 0.8768 -0.1904 0.1212 0.079 Uiso 1 1 calc R . .
C62 C 0.6429(8) -0.0045(6) 0.0713(3) 0.064(3) Uani 1 1 d . . .
H62A H 0.5782 0.0074 0.0678 0.077 Uiso 1 1 calc R A .
H62B H 0.6543 -0.0568 0.0857 0.077 Uiso 1 1 calc R . .
C63 C 0.7016(7) -0.0126(7) 0.0301(3) 0.042(3) Uani 1 1 d . A .
C64 C 0.7136(7) -0.0811(7) 0.0071(4) 0.056(3) Uani 1 1 d . . .
H64A H 0.6852 -0.1247 0.0172 0.067 Uiso 1 1 calc R A .
C65 C 0.7654(8) -0.0882(7) -0.0302(4) 0.063(3) Uani 1 1 d . A .
H65A H 0.7733 -0.1359 -0.0467 0.075 Uiso 1 1 calc R . .
C66 C 0.8059(7) -0.0251(8) -0.0432(3) 0.061(3) Uani 1 1 d . . .
H66A H 0.8435 -0.0291 -0.0691 0.074 Uiso 1 1 calc R A .
C67 C 0.7935(7) 0.0443(6) -0.0197(3) 0.052(3) Uani 1 1 d . A .
H67A H 0.8221 0.0881 -0.0292 0.062 Uiso 1 1 calc R . .
C68 C 0.6844(6) 0.4821(5) 0.0702(3) 0.043(3) Uani 1 1 d . . .
H68A H 0.7277 0.4710 0.0444 0.052 Uiso 1 1 calc R A .
H68B H 0.7027 0.5243 0.0861 0.052 Uiso 1 1 calc R . .
C69 C 0.5914(7) 0.5116(6) 0.0612(3) 0.037(3) Uani 1 1 d . A .
C70 C 0.5569(7) 0.5911(6) 0.0522(3) 0.049(3) Uani 1 1 d . . .
H70A H 0.5928 0.6318 0.0515 0.059 Uiso 1 1 calc R A .
C71 C 0.4664(8) 0.6105(7) 0.0441(3) 0.053(3) Uani 1 1 d . A .
H71A H 0.4395 0.6650 0.0390 0.064 Uiso 1 1 calc R . .
C72 C 0.4189(8) 0.5497(7) 0.0437(3) 0.056(3) Uani 1 1 d . . .
H72A H 0.3589 0.5614 0.0374 0.067 Uiso 1 1 calc R A .
C73 C 0.4570(7) 0.4714(6) 0.0525(2) 0.044(3) Uani 1 1 d . A .
H73A H 0.4229 0.4294 0.0528 0.053 Uiso 1 1 calc R . .
C74 C 0.3519(12) 0.2433(13) 0.3618(5) 0.151(8) Uani 1 1 d . A .
H74A H 0.3031 0.2524 0.3857 0.181 Uiso 1 1 calc R . .
H74B H 0.3871 0.1872 0.3627 0.181 Uiso 1 1 calc R . .
C75 C 0.3084(8) 0.2554(9) 0.3201(3) 0.130(7) Uani 1 1 d G A .
C76 C 0.2534(10) 0.2038(6) 0.3098(5) 0.160(8) Uani 1 1 d G A .
H76 H 0.2428 0.1596 0.3267 0.192 Uiso 1 1 calc R . .
C77 C 0.2139(8) 0.2171(9) 0.2746(6) 0.248(16) Uani 1 1 d G A .
H77 H 0.1764 0.1819 0.2675 0.298 Uiso 1 1 calc R . .
C78 C 0.2294(8) 0.2819(11) 0.2497(3) 0.177(11) Uani 1 1 d G A .
H78 H 0.2025 0.2909 0.2257 0.213 Uiso 1 1 calc R . .
C79 C 0.2844(9) 0.3334(7) 0.2600(3) 0.181(10) Uani 1 1 d G A .
H79 H 0.2950 0.3777 0.2430 0.217 Uiso 1 1 calc R . .
C80 C 0.3674(9) 0.5633(8) 0.2820(4) 0.106(5) Uani 1 1 d . A .
H80A H 0.3285 0.5779 0.2607 0.127 Uiso 1 1 calc R . .
H80B H 0.4087 0.6024 0.2815 0.127 Uiso 1 1 calc R . .
C81 C 0.3096(10) 0.5634(13) 0.3241(5) 0.129(7) Uani 1 1 d . A .
C82 C 0.2478(13) 0.6400(11) 0.3366(5) 0.170(9) Uani 1 1 d . . .
H82A H 0.2454 0.6862 0.3196 0.204 Uiso 1 1 calc R A .
C83 C 0.1943(15) 0.6427(16) 0.3729(6) 0.206(12) Uani 1 1 d . A .
H83A H 0.1534 0.6915 0.3826 0.248 Uiso 1 1 calc R . .
C84 C 0.2001(16) 0.5714(17) 0.3966(7) 0.215(12) Uani 1 1 d . . .
H84A H 0.1586 0.5701 0.4211 0.258 Uiso 1 1 calc R A .
C85 C 0.2671(12) 0.5029(12) 0.3838(5) 0.143(7) Uani 1 1 d . A .
H85A H 0.2759 0.4589 0.4020 0.172 Uiso 1 1 calc R . .
C86 C 0.4262(10) 0.1970(8) 0.4500(4) 0.102(5) Uani 1 1 d . . .
H86A H 0.4283 0.1386 0.4558 0.123 Uiso 1 1 calc R A .
H86B H 0.3700 0.2184 0.4386 0.123 Uiso 1 1 calc R . .
C87 C 0.4276(14) 0.2452(8) 0.4898(4) 0.092(5) Uani 1 1 d . A .
C88 C 0.3448(11) 0.2645(8) 0.5175(5) 0.114(6) Uani 1 1 d . . .
H88A H 0.2895 0.2495 0.5135 0.137 Uiso 1 1 calc R A .
C89 C 0.3560(16) 0.3093(11) 0.5520(5) 0.136(8) Uani 1 1 d . A .
H89A H 0.3043 0.3247 0.5724 0.163 Uiso 1 1 calc R . .
C90 C 0.4317(15) 0.3316(11) 0.5584(6) 0.129(8) Uani 1 1 d . . .
H90A H 0.4338 0.3616 0.5823 0.155 Uiso 1 1 calc R A .
C91 C 0.5063(12) 0.3102(8) 0.5295(4) 0.111(6) Uani 1 1 d . A .
H91A H 0.5609 0.3265 0.5334 0.133 Uiso 1 1 calc R . .
C92 C 0.9740(16) 0.1436(13) 0.4169(6) 0.039(6) Uiso 0.50 1 d P A 1
H92A H 0.9674 0.1845 0.4391 0.047 Uiso 0.50 1 calc PR A 1
H92C H 1.0233 0.1533 0.3953 0.047 Uiso 0.50 1 calc PR A 1
C93 C 0.998(2) 0.0629(18) 0.4326(8) 0.042(9) Uiso 0.50 1 d P A 1
C94 C 1.0747(16) 0.0190(14) 0.4403(6) 0.038(6) Uiso 0.50 1 d P A 1
H94A H 1.1272 0.0428 0.4366 0.046 Uiso 0.50 1 calc PR A 1
C95 C 1.082(2) -0.0588(18) 0.4533(8) 0.048(9) Uiso 0.50 1 d P A 1
H95A H 1.1405 -0.0890 0.4565 0.058 Uiso 0.50 1 calc PR A 1
C96 C 1.0065(16) -0.0958(14) 0.4623(6) 0.050(7) Uiso 0.50 1 d P A 1
H96A H 1.0116 -0.1493 0.4728 0.060 Uiso 0.50 1 calc PR A 1
C97 C 0.9221(13) -0.0502(11) 0.4551(5) 0.027(5) Uiso 0.50 1 d P A 1
H97A H 0.8686 -0.0725 0.4603 0.033 Uiso 0.50 1 calc PR A 1
Mn6' Mn 0.8374(3) 0.1183(2) 0.42729(10) 0.0388(10) Uiso 0.50 1 d PU A 2
N11' N 0.9607(15) 0.0454(11) 0.4368(5) 0.024(5) Uiso 0.50 1 d P A 2
C92' C 1.0058(17) 0.1651(14) 0.4126(7) 0.057(8) Uiso 0.50 1 d P A 2
H92B H 0.9982 0.2058 0.4350 0.069 Uiso 0.50 1 calc PR A 2
H92D H 1.0555 0.1752 0.3913 0.069 Uiso 0.50 1 calc PR A 2
C93' C 1.030(2) 0.0817(17) 0.4287(8) 0.058(10) Uiso 0.50 1 d P A 2
C94' C 1.1151(19) 0.0460(16) 0.4342(7) 0.072(8) Uiso 0.50 1 d P A 2
H94B H 1.1667 0.0704 0.4274 0.087 Uiso 0.50 1 calc PR A 2
C95' C 1.118(2) -0.0353(18) 0.4519(8) 0.074(10) Uiso 0.50 1 d P A 2
H95B H 1.1740 -0.0615 0.4595 0.089 Uiso 0.50 1 calc PR A 2
C96' C 1.051(2) -0.0751(19) 0.4585(8) 0.045(9) Uiso 0.50 1 d P A 2
H96B H 1.0590 -0.1298 0.4673 0.054 Uiso 0.50 1 calc PR A 2
C97' C 0.9709(17) -0.0320(14) 0.4515(6) 0.051(6) Uiso 0.50 1 d P A 2
H97B H 0.9190 -0.0564 0.4569 0.061 Uiso 0.50 1 calc PR A 2
Cl1 Cl 0.1546(10) 0.2405(10) 0.4569(5) 0.229(6) Uiso 0.582(8) 1 d PD B 5
O62 O 0.090(3) 0.3173(19) 0.4673(14) 0.38(3) Uiso 0.582(8) 1 d PD B 5
O63 O 0.180(2) 0.1881(18) 0.4201(8) 0.302(17) Uiso 0.582(8) 1 d PD B 5
O64 O 0.177(3) 0.3223(15) 0.4522(11) 0.284(16) Uiso 0.582(8) 1 d PD B 5
O65 O 0.178(3) 0.179(2) 0.4871(11) 0.38(2) Uiso 0.582(8) 1 d PD B 5
Cl1' Cl 0.0718(16) 0.2596(14) 0.5368(8) 0.332(13) Uiso 0.418(8) 1 d P B 6
Cl2 Cl 0.7022(11) 0.4173(9) -0.1552(5) 0.175(6) Uiso 0.451(9) 1 d P C 7
O66 O 0.631(3) 0.445(2) -0.1545(11) 0.230(18) Uiso 0.451(9) 1 d P C 7
O67 O 0.694(3) 0.319(3) -0.1271(16) 0.36(3) Uiso 0.451(9) 1 d P C 7
O68 O 0.749(3) 0.445(2) -0.1203(13) 0.28(2) Uiso 0.451(9) 1 d P C 7
O69 O 0.7485(15) 0.4416(11) -0.1865(7) 0.080(6) Uiso 0.451(9) 1 d P C 7
Cl2' Cl 0.8039(16) 0.4554(12) -0.2085(7) 0.363(11) Uiso 0.549(9) 1 d P C 8
Cl3 Cl 0.3004(4) 0.7984(4) 0.23561(19) 0.169(2) Uiso 1 1 d . . .
O70 O 0.251(3) 0.732(3) 0.2424(15) 0.27(2) Uiso 0.46(2) 1 d P D 9
O71 O 0.2512(18) 0.8815(14) 0.2279(7) 0.131(11) Uiso 0.46(2) 1 d P D 9
O72 O 0.352(4) 0.832(3) 0.1886(18) 0.36(3) Uiso 0.46(2) 1 d P D 9
O73 O 0.342(3) 0.781(2) 0.2820(15) 0.27(2) Uiso 0.46(2) 1 d P D 9
O70' O 0.2095(19) 0.7824(17) 0.2730(9) 0.199(14) Uiso 0.54(2) 1 d P D 10
O71' O 0.2979(13) 0.7315(12) 0.2044(6) 0.126(9) Uiso 0.54(2) 1 d P D 10
O72' O 0.336(4) 0.888(3) 0.2235(15) 0.34(2) Uiso 0.54(2) 1 d P D 10
O73' O 0.3812(13) 0.7778(10) 0.2563(6) 0.093(7) Uiso 0.54(2) 1 d P D 10
Cl4 Cl 0.7458(3) 0.7235(3) 0.07081(13) 0.1026(12) Uiso 1 1 d . . .
O74 O 0.8170(15) 0.7664(14) 0.0591(6) 0.106(8) Uiso 0.462(16) 1 d P E 11
O75 O 0.774(4) 0.674(3) 0.0219(17) 0.36(3) Uiso 0.462(16) 1 d P E 11
O76 O 0.704(3) 0.687(3) 0.1027(13) 0.253(19) Uiso 0.462(16) 1 d P E 11
O77 O 0.6432(14) 0.7653(11) 0.0653(6) 0.103(9) Uiso 0.462(16) 1 d P E 11
O74' O 0.7131(13) 0.7207(11) 0.0318(6) 0.106(7) Uiso 0.538(16) 1 d P E 12
O75' O 0.7442(10) 0.6455(9) 0.0896(4) 0.062(5) Uiso 0.538(16) 1 d P E 12
O76' O 0.8508(16) 0.7044(15) 0.0566(6) 0.141(9) Uiso 0.538(16) 1 d P E 12
O77' O 0.7186(14) 0.7857(13) 0.1005(6) 0.140(10) Uiso 0.538(16) 1 d P E 12

loop_
_atom_site_aniso_label
_atom_site_aniso_U_11
_atom_site_aniso_U_22
_atom_site_aniso_U_33
_atom_site_aniso_U_23
_atom_site_aniso_U_13
_atom_site_aniso_U_12
Mn1 0.0614(12) 0.0455(10) 0.0220(8) -0.0040(7) -0.0120(8) 0.0260(8)
Mn2 0.0868(15) 0.0752(13) 0.0530(11) -0.0068(9) -0.0303(10) 0.0103(11)
Mn3 0.0485(10) 0.0416(9) 0.0215(8) -0.0018(7) -0.0089(7) 0.0178(8)
Mn4 0.0585(11) 0.0475(10) 0.0232(8) -0.0019(7) -0.0027(8) 0.0207(8)
Mn5 0.0775(13) 0.0507(10) 0.0229(8) 0.0014(7) -0.0066(8) 0.0247(9)
Mn7 0.0904(15) 0.0638(12) 0.0267(9) -0.0042(8) -0.0200(9) 0.0409(11)
Mn8 0.0766(13) 0.0506(10) 0.0314(9) -0.0036(8) -0.0203(8) 0.0320(9)
Mn9 0.0638(12) 0.0463(10) 0.0372(9) -0.0013(8) -0.0068(8) 0.0160(8)
Mn10 0.0469(10) 0.0399(9) 0.0239(8) -0.0051(7) -0.0106(7) 0.0156(7)
Mn11 0.0461(10) 0.0455(10) 0.0324(8) -0.0021(7) -0.0075(7) 0.0060(8)
Mn12 0.0391(10) 0.0424(9) 0.0279(8) -0.0103(7) -0.0083(7) 0.0093(7)
Mn13 0.0381(10) 0.0428(9) 0.0237(8) -0.0033(7) -0.0104(7) 0.0107(7)
Mn14 0.0410(10) 0.0474(10) 0.0340(8) -0.0023(7) -0.0135(7) 0.0037(8)
Mn15 0.0396(10) 0.0510(10) 0.0297(8) 0.0029(7) -0.0138(7) 0.0102(8)
Mn16 0.0460(11) 0.0468(10) 0.0276(8) 0.0006(7) -0.0105(7) 0.0187(8)
Mn17 0.0537(11) 0.0540(10) 0.0329(9) -0.0017(8) -0.0056(8) 0.0253(8)
Mn18 0.0616(13) 0.0923(14) 0.0489(11) 0.0031(10) 0.0002(9) 0.0181(11)
Mn19 0.0706(13) 0.0494(10) 0.0279(8) -0.0066(7) -0.0025(8) 0.0204(9)
Mn20 0.0781(14) 0.0543(11) 0.0329(9) 0.0021(8) 0.0037(9) 0.0089(9)
Mn21 0.1127(17) 0.0558(11) 0.0315(9) 0.0059(8) 0.0004(10) 0.0194(11)
O1 0.104(7) 0.075(6) 0.065(5) -0.022(4) -0.013(5) 0.009(5)
O2 0.093(6) 0.029(4) 0.035(4) 0.002(3) -0.019(4) 0.002(4)
O3 0.043(5) 0.052(5) 0.029(4) 0.007(3) 0.002(3) 0.016(3)
O4 0.057(5) 0.040(4) 0.026(3) -0.006(3) -0.013(3) 0.020(3)
O5 0.063(5) 0.031(4) 0.020(3) -0.003(3) -0.014(3) 0.019(3)
O6 0.068(5) 0.053(5) 0.022(4) -0.005(3) 0.006(4) 0.021(4)
O7 0.073(6) 0.079(6) 0.058(5) -0.015(4) -0.046(4) -0.001(4)
O8 0.076(5) 0.060(5) 0.019(3) -0.001(3) -0.008(3) 0.039(4)
O9 0.080(5) 0.052(4) 0.021(3) -0.003(3) -0.015(3) 0.037(4)
O10 0.099(7) 0.070(6) 0.035(4) -0.010(4) -0.013(4) 0.039(5)
O11 0.095(6) 0.059(5) 0.027(4) 0.002(3) -0.001(4) 0.032(4)
O12 0.089(6) 0.048(4) 0.020(3) 0.009(3) 0.004(4) 0.016(4)
O13 0.065(5) 0.048(4) 0.020(3) 0.000(3) -0.009(3) 0.021(3)
O14 0.073(5) 0.050(5) 0.030(4) -0.003(3) -0.003(4) 0.014(4)
O15 0.048(5) 0.052(4) 0.029(4) -0.004(3) 0.003(3) 0.016(3)
O16 0.064(5) 0.043(4) 0.033(4) -0.008(3) -0.005(3) 0.024(4)
O17 0.050(5) 0.060(4) 0.033(4) 0.005(3) -0.011(3) 0.017(4)
O18 0.062(5) 0.060(5) 0.045(4) -0.008(4) -0.002(4) 0.032(4)
O19 0.055(5) 0.054(5) 0.043(4) -0.004(4) -0.005(4) 0.033(4)
O20 0.043(5) 0.082(6) 0.048(5) -0.009(4) 0.000(4) 0.012(4)
O21 0.055(5) 0.038(4) 0.027(3) -0.001(3) -0.003(3) 0.020(3)
O22 0.042(4) 0.039(4) 0.021(3) -0.003(3) -0.014(3) 0.018(3)
O23 0.040(4) 0.048(4) 0.026(3) 0.009(3) -0.005(3) 0.011(3)
O24 0.053(5) 0.060(5) 0.033(4) 0.000(4) -0.006(4) 0.028(4)
O25 0.039(5) 0.057(5) 0.035(4) -0.001(3) -0.013(4) 0.014(4)
O26 0.066(5) 0.049(4) 0.032(4) -0.004(3) -0.015(4) 0.015(4)
O27 0.038(5) 0.055(5) 0.050(4) 0.002(4) -0.011(3) 0.008(4)
O28 0.028(4) 0.055(4) 0.035(4) 0.007(3) -0.010(3) 0.010(3)
O29 0.028(4) 0.051(4) 0.028(3) 0.001(3) -0.012(3) 0.008(3)
O30 0.045(5) 0.059(5) 0.054(4) -0.002(4) -0.025(4) 0.002(4)
O31 0.048(5) 0.053(5) 0.029(4) 0.002(3) -0.007(3) 0.005(4)
O32 0.041(4) 0.053(4) 0.054(4) -0.004(4) -0.016(4) 0.003(3)
O33 0.034(4) 0.049(4) 0.028(3) -0.005(3) -0.012(3) 0.004(3)
O34 0.047(5) 0.046(4) 0.024(4) 0.002(3) -0.010(3) 0.001(4)
O35 0.038(4) 0.039(4) 0.020(3) -0.011(3) -0.017(3) 0.010(3)
O36 0.043(4) 0.046(4) 0.034(4) -0.011(3) -0.009(3) 0.004(3)
O37 0.036(5) 0.050(5) 0.039(4) -0.023(3) -0.007(3) 0.001(4)
O38 0.036(4) 0.065(5) 0.042(4) -0.019(4) -0.014(3) 0.009(3)
O39 0.044(4) 0.037(4) 0.024(3) 0.000(3) -0.009(3) 0.010(3)
O40 0.056(5) 0.043(4) 0.034(4) -0.009(3) -0.018(4) 0.000(4)
O41 0.044(5) 0.041(4) 0.039(4) 0.003(3) -0.007(3) 0.015(3)
O42 0.053(5) 0.038(4) 0.025(3) 0.000(3) -0.008(3) 0.014(3)
O43 0.052(5) 0.062(5) 0.023(4) -0.008(3) -0.003(4) 0.018(4)
O44 0.047(5) 0.047(5) 0.061(5) 0.008(4) 0.006(4) -0.002(4)
O45 0.083(6) 0.046(4) 0.044(4) -0.010(3) -0.023(4) 0.037(4)
O46 0.091(6) 0.086(6) 0.038(4) -0.010(4) -0.027(4) 0.043(5)
O47 0.136(8) 0.065(5) 0.024(4) -0.003(4) -0.012(5) 0.015(5)
O48 0.138(9) 0.101(9) 0.052(6) 0.006(5) -0.047(6) 0.063(7)
O49 0.117(7) 0.086(6) 0.039(5) -0.013(4) -0.036(5) 0.064(5)
O50 0.139(8) 0.056(5) 0.033(4) 0.007(4) -0.022(5) 0.049(5)
O52 0.139(8) 0.083(6) 0.029(4) -0.004(4) -0.021(5) 0.057(6)
O53 0.172(10) 0.048(5) 0.040(5) 0.009(4) 0.000(6) 0.026(6)
O54 0.125(8) 0.073(6) 0.034(5) -0.003(4) -0.013(5) 0.023(5)
O55 0.143(8) 0.068(6) 0.036(5) 0.015(4) 0.008(5) 0.010(5)
O56 0.101(7) 0.058(5) 0.054(5) 0.007(4) 0.002(5) 0.002(5)
O57 0.092(7) 0.059(5) 0.036(4) -0.011(4) 0.012(4) 0.011(5)
O58 0.088(7) 0.082(6) 0.063(6) -0.004(5) -0.012(5) -0.012(5)
O59 0.087(7) 0.060(5) 0.026(4) -0.010(4) 0.008(4) 0.020(5)
O60 0.082(6) 0.058(5) 0.041(4) -0.007(4) -0.016(4) 0.018(4)
O61 0.077(6) 0.069(5) 0.030(4) -0.011(4) -0.008(4) 0.017(4)
N1 0.080(9) 0.100(11) 0.075(8) -0.004(8) -0.024(7) -0.007(8)
N2 0.086(10) 0.112(11) 0.107(10) -0.036(9) -0.039(8) 0.001(8)
N3 0.065(7) 0.075(7) 0.061(6) -0.009(5) -0.028(5) -0.010(6)
N4 0.111(10) 0.049(6) 0.059(8) -0.010(5) -0.016(7) 0.005(6)
N5 0.060(7) 0.053(6) 0.049(6) 0.002(5) -0.014(5) 0.014(5)
N6 0.030(5) 0.039(5) 0.054(6) 0.004(4) -0.016(4) -0.008(4)
N7 0.030(5) 0.063(6) 0.024(4) -0.009(4) -0.023(4) 0.011(5)
N8 0.104(10) 0.107(10) 0.110(11) -0.006(8) -0.009(8) 0.010(8)
N9 0.116(11) 0.156(13) 0.068(9) -0.024(9) -0.001(9) 0.047(9)
N10 0.112(11) 0.068(8) 0.046(7) 0.016(6) -0.005(7) 0.005(7)
C1 0.118(13) 0.052(9) 0.070(10) 0.012(8) -0.027(9) 0.014(8)
C2 0.24(2) 0.215(19) 0.048(9) 0.000(11) -0.007(11) -0.122(17)
C3 0.136(13) 0.059(8) 0.071(9) 0.010(7) -0.038(8) 0.000(8)
C4 0.055(8) 0.069(9) 0.046(8) 0.003(7) -0.009(6) 0.025(6)
C5 0.070(9) 0.040(7) 0.045(7) 0.012(6) -0.020(7) -0.004(7)
C6 0.106(12) 0.086(11) 0.115(12) -0.036(9) 0.028(10) -0.007(9)
C7 0.20(2) 0.079(12) 0.034(8) 0.008(8) -0.001(10) 0.040(13)
C8 0.24(2) 0.060(10) 0.160(16) 0.063(10) 0.081(14) 0.020(11)
C9 0.073(10) 0.102(11) 0.009(5) 0.004(6) -0.005(6) 0.010(9)
C10 0.100(11) 0.090(10) 0.064(8) -0.007(7) -0.011(8) 0.019(8)
C11 0.170(16) 0.102(11) 0.092(11) -0.028(9) -0.075(11) 0.043(10)
C12 0.121(14) 0.092(11) 0.030(7) 0.003(7) -0.025(8) 0.024(10)
C13 0.072(10) 0.069(10) 0.038(8) -0.005(7) 0.009(7) 0.036(9)
C14 0.099(11) 0.073(9) 0.057(8) -0.008(7) 0.007(7) 0.011(7)
C15 0.063(9) 0.047(7) 0.034(6) -0.008(6) -0.003(6) 0.020(7)
C16 0.061(10) 0.106(11) 0.099(10) -0.032(8) -0.014(8) -0.016(8)
C17 0.104(10) 0.049(7) 0.057(8) 0.012(6) 0.004(7) 0.022(7)
C18 0.055(8) 0.082(9) 0.035(7) 0.011(7) -0.010(6) 0.019(7)
C19 0.049(8) 0.076(9) 0.014(5) -0.013(6) -0.016(5) 0.004(7)
C20 0.051(7) 0.041(7) 0.053(7) -0.013(5) 0.020(6) 0.003(6)
C21 0.064(9) 0.131(11) 0.048(7) 0.003(7) -0.009(7) -0.038(8)
C22 0.033(7) 0.061(8) 0.043(7) 0.008(6) -0.001(6) 0.015(6)
C23 0.132(14) 0.220(18) 0.107(12) -0.078(12) -0.075(11) 0.126(13)
C24 0.090(11) 0.117(12) 0.050(8) -0.006(8) -0.028(8) 0.058(9)
C25 0.035(8) 0.085(10) 0.054(7) 0.016(7) -0.030(6) 0.003(8)
C26 0.062(9) 0.087(9) 0.102(10) 0.005(8) -0.035(8) -0.012(7)
C27 0.070(9) 0.069(8) 0.064(8) 0.024(6) 0.004(7) 0.006(7)
C28 0.046(8) 0.053(7) 0.026(6) 0.006(5) -0.013(5) -0.001(6)
C29 0.047(7) 0.067(8) 0.052(7) -0.009(6) -0.013(6) 0.005(6)
C30 0.054(9) 0.052(8) 0.022(6) 0.000(5) -0.007(6) 0.015(7)
C31 0.067(9) 0.049(7) 0.054(8) -0.013(6) -0.038(7) 0.017(6)
C32 0.057(9) 0.102(10) 0.086(9) -0.007(7) -0.045(7) 0.004(7)
C33 0.085(11) 0.070(10) 0.080(10) -0.032(8) -0.017(8) -0.007(8)
C34 0.106(14) 0.105(13) 0.124(15) -0.026(11) -0.001(11) -0.059(11)
C35 0.130(16) 0.128(15) 0.102(13) -0.061(12) -0.030(11) -0.010(12)
C36 0.107(15) 0.147(17) 0.133(15) -0.040(13) -0.010(12) -0.031(12)
C37 0.111(15) 0.098(13) 0.104(14) -0.039(11) -0.018(11) 0.002(11)
C38 0.119(17) 0.14(2) 0.134(19) -0.093(16) -0.011(13) -0.064(15)
C39 0.114(15) 0.21(2) 0.089(13) 0.059(14) -0.001(11) 0.095(15)
C40 0.21(2) 0.122(16) 0.20(2) 0.018(14) -0.162(18) -0.008(14)
C41 0.22(3) 0.23(3) 0.113(18) -0.001(17) -0.081(17) -0.04(2)
C42 0.124(16) 0.26(3) 0.102(15) -0.054(15) -0.049(13) -0.034(16)
C43 0.088(13) 0.131(15) 0.119(14) -0.003(11) -0.042(10) -0.012(11)
C44 0.061(8) 0.053(8) 0.048(7) -0.012(6) -0.005(6) -0.008(6)
C45 0.064(9) 0.063(9) 0.064(8) 0.003(7) -0.005(7) -0.012(7)
C46 0.098(11) 0.049(8) 0.075(9) -0.015(7) -0.029(7) -0.009(7)
C47 0.146(14) 0.080(11) 0.065(9) -0.011(8) -0.035(9) -0.012(9)
C48 0.110(12) 0.039(8) 0.104(11) -0.017(8) -0.003(9) -0.013(8)
C49 0.118(12) 0.063(9) 0.079(9) -0.015(8) -0.030(8) -0.019(9)
C50 0.079(10) 0.058(8) 0.069(9) 0.006(7) 0.003(8) 0.005(7)
C51 0.102(13) 0.041(8) 0.068(10) -0.008(7) 0.018(9) -0.007(8)
C52 0.120(14) 0.087(11) 0.113(14) 0.018(10) -0.017(11) -0.057(10)
C53 0.19(2) 0.131(15) 0.090(15) 0.023(12) 0.028(13) -0.077(15)
C54 0.21(2) 0.135(15) 0.069(12) -0.002(11) 0.004(14) -0.084(16)
C55 0.142(15) 0.068(9) 0.055(9) 0.002(7) -0.003(9) -0.018(9)
C56 0.072(9) 0.068(8) 0.086(9) -0.027(7) -0.014(7) 0.031(7)
C57 0.085(10) 0.046(8) 0.070(9) -0.012(7) 0.004(8) -0.002(7)
C58 0.085(10) 0.051(8) 0.103(11) -0.020(8) -0.032(8) 0.018(7)
C59 0.138(14) 0.050(8) 0.071(9) -0.028(7) -0.001(9) 0.004(9)
C60 0.096(11) 0.072(10) 0.064(9) -0.013(7) -0.006(8) -0.004(8)
C61 0.084(10) 0.060(8) 0.039(7) -0.009(6) -0.005(6) 0.014(7)
C62 0.077(9) 0.065(8) 0.054(8) 0.010(6) -0.027(7) -0.010(7)
C63 0.031(7) 0.050(7) 0.050(7) 0.001(6) -0.020(5) -0.005(6)
C64 0.056(8) 0.053(8) 0.064(8) -0.004(7) -0.025(7) -0.010(6)
C65 0.060(9) 0.058(9) 0.070(9) -0.029(7) -0.032(7) 0.005(7)
C66 0.048(8) 0.075(9) 0.056(8) -0.032(7) -0.021(6) 0.011(7)
C67 0.043(7) 0.065(8) 0.042(7) -0.014(6) -0.009(6) 0.005(6)
C68 0.048(7) 0.052(7) 0.028(5) 0.004(5) -0.014(5) 0.000(5)
C69 0.043(7) 0.050(7) 0.028(6) 0.011(5) -0.029(5) -0.012(6)
C70 0.059(8) 0.050(7) 0.031(6) 0.008(5) -0.014(5) 0.009(6)
C71 0.069(9) 0.057(8) 0.025(6) 0.012(5) -0.007(6) 0.010(7)
C72 0.074(9) 0.057(8) 0.031(6) 0.007(6) -0.021(6) 0.012(7)
C73 0.063(8) 0.046(7) 0.027(6) 0.004(5) -0.011(5) -0.017(6)
C74 0.132(18) 0.24(2) 0.067(11) -0.005(13) -0.022(11) 0.002(16)
C75 0.120(16) 0.088(13) 0.19(2) -0.006(14) -0.057(14) -0.025(11)
C76 0.142(19) 0.151(18) 0.18(2) -0.018(16) 0.015(15) -0.042(15)
C77 0.34(4) 0.33(4) 0.099(18) -0.03(2) -0.03(2) -0.12(3)
C78 0.058(12) 0.35(3) 0.130(17) -0.10(2) -0.001(11) -0.066(15)
C79 0.118(17) 0.36(3) 0.058(11) 0.024(15) -0.002(10) -0.052(19)
C80 0.086(11) 0.110(12) 0.086(10) -0.008(9) 0.028(8) 0.038(9)
C81 0.074(12) 0.20(2) 0.084(12) -0.052(13) -0.006(10) 0.039(12)
C82 0.173(18) 0.156(17) 0.118(15) -0.031(12) 0.077(14) 0.048(14)
C83 0.17(2) 0.26(3) 0.109(17) -0.026(17) 0.023(16) 0.12(2)
C84 0.19(2) 0.25(3) 0.13(2) 0.007(18) 0.058(17) 0.07(2)
C85 0.124(16) 0.21(2) 0.065(11) -0.037(12) -0.017(11) 0.047(14)
C86 0.120(13) 0.122(12) 0.059(9) 0.032(9) -0.008(9) -0.013(10)
C87 0.147(16) 0.066(10) 0.046(9) -0.001(7) -0.008(11) 0.012(10)
C88 0.125(14) 0.088(11) 0.101(12) 0.000(10) 0.057(11) -0.010(10)
C89 0.20(2) 0.101(15) 0.068(12) -0.010(10) 0.054(15) 0.018(15)
C90 0.18(2) 0.089(13) 0.099(14) -0.036(10) 0.012(16) -0.011(14)
C91 0.171(16) 0.092(11) 0.035(8) -0.009(7) 0.028(9) 0.026(10)

loop_
_atom_type_symbol
_atom_type_description
_atom_type_scat_dispersion_real
_atom_type_scat_dispersion_imag
_atom_type_scat_source
C C 0.0033 0.0016 'International Tables Vol C Tables 4.2.6.8 and 6.1.1.4'
H H 0.0000 0.0000 'International Tables Vol C Tables 4.2.6.8 and 6.1.1.4'
N N 0.0061 0.0033 'International Tables Vol C Tables 4.2.6.8 and 6.1.1.4'
O O 0.0106 0.0060 'International Tables Vol C Tables 4.2.6.8 and 6.1.1.4'
Cl Cl 0.1484 0.1585 'International Tables Vol C Tables 4.2.6.8 and 6.1.1.4'
Mn Mn 0.3368 0.7283 'International Tables Vol C Tables 4.2.6.8 and 6.1.1.4'

loop_
_geom_angle_atom_site_label_1
_geom_angle_atom_site_label_2
_geom_angle_atom_site_label_3
_geom_angle
_geom_angle_site_symmetry_1
_geom_angle_site_symmetry_3
_geom_angle_publ_flag
O5 Mn1 O4 79.5(2) . . ?
O5 Mn1 O8 176.4(3) . . ?
O4 Mn1 O8 102.4(2) . . ?
O5 Mn1 O9 97.5(2) . . ?
O4 Mn1 O9 176.9(2) . . ?
O8 Mn1 O9 80.7(2) . . ?
O5 Mn1 O6 94.8(3) . . ?
O4 Mn1 O6 90.5(3) . . ?
O8 Mn1 O6 88.2(3) . . ?
O9 Mn1 O6 89.4(3) . . ?
O5 Mn1 O7 92.6(3) . . ?
O4 Mn1 O7 92.8(3) . . ?
O8 Mn1 O7 84.3(3) . . ?
O9 Mn1 O7 87.7(3) . . ?
O6 Mn1 O7 172.3(2) . . ?
O5 Mn1 Mn7 136.73(17) . . ?
O4 Mn1 Mn7 142.72(17) . . ?
O8 Mn1 Mn7 40.96(16) . . ?
O9 Mn1 Mn7 40.34(16) . . ?
O6 Mn1 Mn7 93.87(16) . . ?
O7 Mn1 Mn7 79.29(17) . . ?
O5 Mn1 Mn3 39.84(16) . . ?
O4 Mn1 Mn3 39.68(16) . . ?
O8 Mn1 Mn3 142.04(17) . . ?
O9 Mn1 Mn3 137.27(17) . . ?
O6 Mn1 Mn3 92.12(16) . . ?
O7 Mn1 Mn3 94.88(17) . . ?
Mn7 Mn1 Mn3 173.47(8) . . ?
O7 Mn2 O2 102.7(3) . . ?
O7 Mn2 N2 78.6(4) . . ?
O2 Mn2 N2 171.7(4) . . ?
O7 Mn2 O1 88.4(3) . . ?
O2 Mn2 O1 102.9(3) . . ?
N2 Mn2 O1 85.2(4) . . ?
O7 Mn2 N3 174.6(3) . . ?
O2 Mn2 N3 76.6(3) . . ?
N2 Mn2 N3 102.9(5) . . ?
O1 Mn2 N3 86.5(3) . . ?
O7 Mn2 N1 89.1(4) . . ?
O2 Mn2 N1 80.1(3) . . ?
N2 Mn2 N1 91.8(4) . . ?
O1 Mn2 N1 176.4(3) . . ?
N3 Mn2 N1 96.1(4) . . ?
O4 Mn3 O5 79.3(2) . . ?
O4 Mn3 O22 177.4(3) . . ?
O5 Mn3 O22 102.3(2) . . ?
O4 Mn3 O21 97.5(2) . . ?
O5 Mn3 O21 176.7(2) . . ?
O22 Mn3 O21 80.9(2) . . ?
O4 Mn3 O3 93.4(3) . . ?
O5 Mn3 O3 91.3(2) . . ?
O22 Mn3 O3 88.7(2) . . ?
O21 Mn3 O3 88.0(2) . . ?
O4 Mn3 O2 87.7(2) . . ?
O5 Mn3 O2 97.8(3) . . ?
O22 Mn3 O2 90.0(2) . . ?
O21 Mn3 O2 82.9(3) . . ?
O3 Mn3 O2 170.9(2) . . ?
O4 Mn3 Mn16 137.23(16) . . ?
O5 Mn3 Mn16 142.63(17) . . ?
O22 Mn3 Mn16 40.86(15) . . ?
O21 Mn3 Mn16 40.66(16) . . ?
O3 Mn3 Mn16 93.22(15) . . ?
O2 Mn3 Mn16 79.94(16) . . ?
O4 Mn3 Mn1 39.96(16) . . ?
O5 Mn3 Mn1 39.41(15) . . ?
O22 Mn3 Mn1 141.70(16) . . ?
O21 Mn3 Mn1 137.37(17) . . ?
O3 Mn3 Mn1 91.71(15) . . ?
O2 Mn3 Mn1 94.91(16) . . ?
Mn16 Mn3 Mn1 174.55(7) . . ?
O4 Mn4 O13 90.6(3) . . ?
O4 Mn4 O15 172.6(2) . . ?
O13 Mn4 O15 83.7(3) . . ?
O4 Mn4 O17 95.8(2) . . ?
O13 Mn4 O17 173.5(3) . . ?
O15 Mn4 O17 90.0(3) . . ?
O4 Mn4 O16 96.7(2) . . ?
O13 Mn4 O16 96.7(3) . . ?
O15 Mn4 O16 88.7(2) . . ?
O17 Mn4 O16 81.5(3) . . ?
O4 Mn4 O14 94.6(2) . . ?
O13 Mn4 O14 87.8(2) . . ?
O15 Mn4 O14 80.6(2) . . ?
O17 Mn4 O14 92.8(3) . . ?
O16 Mn4 O14 167.8(3) . . ?
O4 Mn4 Mn19 131.8(2) . . ?
O13 Mn4 Mn19 42.55(17) . . ?
O15 Mn4 Mn19 43.80(19) . . ?
O17 Mn4 Mn19 130.99(18) . . ?
O16 Mn4 Mn19 81.97(17) . . ?
O14 Mn4 Mn19 93.96(16) . . ?
O4 Mn4 Mn5 90.26(16) . . ?
O13 Mn4 Mn5 35.55(18) . . ?
O15 Mn4 Mn5 82.40(17) . . ?
O17 Mn4 Mn5 145.06(19) . . ?
O16 Mn4 Mn5 132.00(19) . . ?
O14 Mn4 Mn5 52.37(17) . . ?
Mn19 Mn4 Mn5 59.40(5) . . ?
O4 Mn4 Mn17 89.67(16) . . ?
O13 Mn4 Mn17 142.10(19) . . ?
O15 Mn4 Mn17 97.69(17) . . ?
O17 Mn4 Mn17 37.26(18) . . ?
O16 Mn4 Mn17 45.69(18) . . ?
O14 Mn4 Mn17 129.98(18) . . ?
Mn19 Mn4 Mn17 119.14(6) . . ?
Mn5 Mn4 Mn17 177.65(7) . . ?
O4 Mn4 Mn18 141.01(18) . . ?
O13 Mn4 Mn18 128.38(19) . . ?
O15 Mn4 Mn18 44.85(18) . . ?
O17 Mn4 Mn18 45.26(18) . . ?
O16 Mn4 Mn18 80.87(19) . . ?
O14 Mn4 Mn18 87.48(18) . . ?
Mn19 Mn4 Mn18 86.65(6) . . ?
Mn5 Mn4 Mn18 120.32(6) . . ?
Mn17 Mn4 Mn18 60.78(5) . . ?
O4 Mn4 Mn20 140.73(18) . . ?
O13 Mn4 Mn20 81.3(2) . . ?
O15 Mn4 Mn20 33.70(17) . . ?
O17 Mn4 Mn20 94.41(19) . . ?
O16 Mn4 Mn20 122.35(17) . . ?
O14 Mn4 Mn20 47.06(16) . . ?
Mn19 Mn4 Mn20 58.10(5) . . ?
Mn5 Mn4 Mn20 61.38(5) . . ?
Mn17 Mn4 Mn20 119.78(6) . . ?
Mn18 Mn4 Mn20 59.01(5) . . ?
O8 Mn5 O11 98.5(3) . . ?
O8 Mn5 O12 163.6(3) . . ?
O11 Mn5 O12 81.6(3) . . ?
O8 Mn5 O13 90.9(2) . . ?
O11 Mn5 O13 167.9(3) . . ?
O12 Mn5 O13 87.2(2) . . ?
O8 Mn5 O10 103.6(3) . . ?
O11 Mn5 O10 100.5(3) . . ?
O12 Mn5 O10 92.5(3) . . ?
O13 Mn5 O10 84.7(3) . . ?
O8 Mn5 O14 84.4(3) . . ?
O11 Mn5 O14 92.3(3) . . ?
O12 Mn5 O14 79.1(2) . . ?
O13 Mn5 O14 80.8(2) . . ?
O10 Mn5 O14 163.5(2) . . ?
O8 Mn5 Mn21 137.4(2) . . ?
O11 Mn5 Mn21 39.51(19) . . ?
O12 Mn5 Mn21 42.59(17) . . ?
O13 Mn5 Mn21 129.77(19) . . ?
O10 Mn5 Mn21 93.8(2) . . ?
O14 Mn5 Mn21 89.57(16) . . ?
O8 Mn5 Mn19 130.53(19) . . ?
O11 Mn5 Mn19 130.4(2) . . ?
O12 Mn5 Mn19 49.45(18) . . ?
O13 Mn5 Mn19 39.67(17) . . ?
O10 Mn5 Mn19 77.50(19) . . ?
O14 Mn5 Mn19 86.36(15) . . ?
Mn21 Mn5 Mn19 90.91(6) . . ?
O8 Mn5 Mn4 84.84(17) . . ?
O11 Mn5 Mn4 138.1(2) . . ?
O12 Mn5 Mn4 84.31(17) . . ?
O13 Mn5 Mn4 34.76(19) . . ?
O10 Mn5 Mn4 119.4(2) . . ?
O14 Mn5 Mn4 46.19(15) . . ?
Mn21 Mn5 Mn4 119.79(7) . . ?
Mn19 Mn5 Mn4 55.30(4) . . ?
O8 Mn5 Mn20 130.7(2) . . ?
O11 Mn5 Mn20 87.8(2) . . ?
O12 Mn5 Mn20 32.9(2) . . ?
O13 Mn5 Mn20 80.2(2) . . ?
O10 Mn5 Mn20 123.4(2) . . ?
O14 Mn5 Mn20 46.34(15) . . ?
Mn21 Mn5 Mn20 59.04(6) . . ?
Mn19 Mn5 Mn20 56.75(5) . . ?
Mn4 Mn5 Mn20 60.76(5) . . ?
O53 Mn6 O11 111.2(5) . . ?
O53 Mn6 O51 162.2(6) . . ?
O11 Mn6 O51 86.6(5) . . ?
O53 Mn6 N11 84.9(6) . . ?
O11 Mn6 N11 163.2(6) . . ?
O51 Mn6 N11 77.3(7) . . ?
O53 Mn6 O50 106.6(4) . . ?
O11 Mn6 O50 92.1(3) . . ?
O51 Mn6 O50 72.7(5) . . ?
N11 Mn6 O50 87.6(4) . . ?
O53 Mn6 O52 96.9(4) . . ?
O11 Mn6 O52 90.7(3) . . ?
O51 Mn6 O52 81.1(5) . . ?
N11 Mn6 O52 82.2(5) . . ?
O50 Mn6 O52 153.4(4) . . ?
O53 Mn6 C7 22.4(4) . . ?
O11 Mn6 C7 90.1(4) . . ?
O51 Mn6 C7 170.6(5) . . ?
N11 Mn6 C7 105.1(6) . . ?
O50 Mn6 C7 116.3(4) . . ?
O52 Mn6 C7 90.2(4) . . ?
O53 Mn6 Mn21 84.9(3) . . ?
O11 Mn6 Mn21 32.6(2) . . ?
O51 Mn6 Mn21 111.3(4) . . ?
N11 Mn6 Mn21 153.4(4) . . ?
O50 Mn6 Mn21 118.9(2) . . ?
O52 Mn6 Mn21 74.7(2) . . ?
C7 Mn6 Mn21 62.5(3) . . ?
O9 Mn7 O8 84.2(2) . . ?
O9 Mn7 O49 95.3(3) . . ?
O8 Mn7 O49 176.7(4) . . ?
O9 Mn7 O51' 173.0(5) . . ?
O8 Mn7 O51' 91.3(4) . . ?
O49 Mn7 O51' 88.9(4) . . ?
O9 Mn7 O51 166.0(5) . . ?
O8 Mn7 O51 89.7(4) . . ?
O49 Mn7 O51 91.5(4) . . ?
O51' Mn7 O51 18.1(5) . . ?
O9 Mn7 O48 93.8(3) . . ?
O8 Mn7 O48 91.2(3) . . ?
O49 Mn7 O48 85.6(4) . . ?
O51' Mn7 O48 80.9(5) . . ?
O51 Mn7 O48 99.0(5) . . ?
O9 Mn7 O50 98.2(3) . . ?
O8 Mn7 O50 97.0(3) . . ?
O49 Mn7 O50 86.2(3) . . ?
O51' Mn7 O50 87.6(5) . . ?
O51 Mn7 O50 70.0(5) . . ?
O48 Mn7 O50 166.1(3) . . ?
O9 Mn7 Mn1 42.70(17) . . ?
O8 Mn7 Mn1 42.15(17) . . ?
O49 Mn7 Mn1 136.8(2) . . ?
O51' Mn7 Mn1 131.9(4) . . ?
O51 Mn7 Mn1 131.7(4) . . ?
O48 Mn7 Mn1 87.5(2) . . ?
O50 Mn7 Mn1 106.1(2) . . ?
O9 Mn7 Mn6' 146.6(3) . . ?
O8 Mn7 Mn6' 88.33(19) . . ?
O49 Mn7 Mn6' 93.8(2) . . ?
O51' Mn7 Mn6' 38.1(5) . . ?
O51 Mn7 Mn6' 20.0(5) . . ?
O48 Mn7 Mn6' 118.9(3) . . ?
O50 Mn7 Mn6' 50.5(2) . . ?
Mn1 Mn7 Mn6' 126.27(9) . . ?
O9 Mn7 Mn8 29.39(18) . . ?
O8 Mn7 Mn8 107.20(19) . . ?
O49 Mn7 Mn8 73.4(2) . . ?
O51' Mn7 Mn8 157.4(4) . . ?
O51 Mn7 Mn8 145.0(5) . . ?
O48 Mn7 Mn8 110.8(3) . . ?
O50 Mn7 Mn8 77.5(2) . . ?
Mn1 Mn7 Mn8 69.45(5) . . ?
Mn6' Mn7 Mn8 127.45(10) . . ?
O9 Mn8 O45 172.3(2) . . ?
O9 Mn8 O46 94.6(3) . . ?
O45 Mn8 O46 91.5(3) . . ?
O9 Mn8 O42 90.8(2) . . ?
O45 Mn8 O42 82.7(2) . . ?
O46 Mn8 O42 172.0(3) . . ?
O9 Mn8 O47 95.6(3) . . ?
O45 Mn8 O47 88.4(3) . . ?
O46 Mn8 O47 95.6(3) . . ?
O42 Mn8 O47 89.7(3) . . ?
O9 Mn8 O43 86.0(3) . . ?
O45 Mn8 O43 88.8(3) . . ?
O46 Mn8 O43 96.1(3) . . ?
O42 Mn8 O43 78.4(2) . . ?
O47 Mn8 O43 168.0(3) . . ?
O9 Mn8 Mn10 80.55(17) . . ?
O45 Mn8 Mn10 91.81(18) . . ?
O46 Mn8 Mn10 139.0(2) . . ?
O42 Mn8 Mn10 36.50(17) . . ?
O47 Mn8 Mn10 125.4(2) . . ?
O43 Mn8 Mn10 43.15(17) . . ?
O9 Mn8 Mn9 134.45(18) . . ?
O45 Mn8 Mn9 38.63(18) . . ?
O46 Mn8 Mn9 129.5(2) . . ?
O42 Mn8 Mn9 44.17(16) . . ?
O47 Mn8 Mn9 91.2(2) . . ?
O43 Mn8 Mn9 79.39(17) . . ?
Mn10 Mn8 Mn9 59.48(4) . . ?
O9 Mn8 Mn7 29.15(16) . . ?
O45 Mn8 Mn7 158.22(19) . . ?
O46 Mn8 Mn7 76.3(2) . . ?
O42 Mn8 Mn7 110.97(16) . . ?
O47 Mn8 Mn7 75.3(2) . . ?
O43 Mn8 Mn7 110.14(18) . . ?
Mn10 Mn8 Mn7 109.30(5) . . ?
Mn9 Mn8 Mn7 152.63(7) . . ?
O44 Mn9 O45 178.8(3) . . ?
O44 Mn9 N5 103.9(3) . . ?
O45 Mn9 N5 76.2(3) . . ?
O44 Mn9 N4 74.4(4) . . ?
O45 Mn9 N4 106.7(4) . . ?
N5 Mn9 N4 110.1(3) . . ?
O44 Mn9 O39 73.7(2) . . ?
O45 Mn9 O39 105.1(3) . . ?
N5 Mn9 O39 100.5(3) . . ?
N4 Mn9 O39 140.0(3) . . ?
O44 Mn9 O42 107.9(2) . . ?
O45 Mn9 O42 71.7(2) . . ?
N5 Mn9 O42 144.9(3) . . ?
N4 Mn9 O42 92.7(3) . . ?
O39 Mn9 O42 74.96(19) . . ?
O44 Mn9 Mn11 35.3(2) . . ?
O45 Mn9 Mn11 143.5(2) . . ?
N5 Mn9 Mn11 106.1(2) . . ?
N4 Mn9 Mn11 106.4(3) . . ?
O39 Mn9 Mn11 38.37(14) . . ?
O42 Mn9 Mn11 91.80(14) . . ?
O44 Mn9 Mn10 91.12(19) . . ?
O45 Mn9 Mn10 87.88(18) . . ?
N5 Mn9 Mn10 128.3(2) . . ?
N4 Mn9 Mn10 121.6(2) . . ?
O39 Mn9 Mn10 36.86(13) . . ?
O42 Mn9 Mn10 38.10(14) . . ?
Mn11 Mn9 Mn10 61.59(4) . . ?
O44 Mn9 Mn8 145.74(18) . . ?
O45 Mn9 Mn8 33.77(16) . . ?
N5 Mn9 Mn8 108.3(3) . . ?
N4 Mn9 Mn8 104.3(3) . . ?
O39 Mn9 Mn8 89.14(15) . . ?
O42 Mn9 Mn8 38.06(14) . . ?
Mn11 Mn9 Mn8 121.29(6) . . ?
Mn10 Mn9 Mn8 59.72(4) . . ?
O35 Mn10 O5 91.8(2) . . ?
O35 Mn10 O39 84.0(2) . . ?
O5 Mn10 O39 174.5(2) . . ?
O35 Mn10 O42 173.2(2) . . ?
O5 Mn10 O42 94.8(2) . . ?
O39 Mn10 O42 89.4(2) . . ?
O35 Mn10 O43 97.1(2) . . ?
O5 Mn10 O43 96.2(2) . . ?
O39 Mn10 O43 87.9(2) . . ?
O42 Mn10 O43 81.0(2) . . ?
O35 Mn10 O41 89.2(2) . . ?
O5 Mn10 O41 96.2(2) . . ?
O39 Mn10 O41 80.2(2) . . ?
O42 Mn10 O41 91.3(2) . . ?
O43 Mn10 O41 165.9(2) . . ?
O35 Mn10 Mn12 42.13(16) . . ?
O5 Mn10 Mn12 132.36(19) . . ?
O39 Mn10 Mn12 44.50(17) . . ?
O42 Mn10 Mn12 131.12(16) . . ?
O43 Mn10 Mn12 81.86(17) . . ?
O41 Mn10 Mn12 94.68(16) . . ?
O35 Mn10 Mn13 35.68(16) . . ?
O5 Mn10 Mn13 91.26(16) . . ?
O39 Mn10 Mn13 83.22(15) . . ?
O42 Mn10 Mn13 145.05(18) . . ?
O43 Mn10 Mn13 132.51(18) . . ?
O41 Mn10 Mn13 53.80(15) . . ?
Mn12 Mn10 Mn13 59.64(4) . . ?
O35 Mn10 Mn9 128.36(16) . . ?
O5 Mn10 Mn9 139.82(18) . . ?
O39 Mn10 Mn9 44.41(16) . . ?
O42 Mn10 Mn9 45.04(16) . . ?
O43 Mn10 Mn9 81.48(18) . . ?
O41 Mn10 Mn9 84.73(15) . . ?
Mn12 Mn10 Mn9 87.29(5) . . ?
Mn13 Mn10 Mn9 119.81(6) . . ?
O35 Mn10 Mn8 142.03(17) . . ?
O5 Mn10 Mn8 89.22(16) . . ?
O39 Mn10 Mn8 96.30(15) . . ?
O42 Mn10 Mn8 37.12(17) . . ?
O43 Mn10 Mn8 45.16(18) . . ?
O41 Mn10 Mn8 128.41(16) . . ?
Mn12 Mn10 Mn8 118.52(5) . . ?
Mn13 Mn10 Mn8 177.66(7) . . ?
Mn9 Mn10 Mn8 60.81(5) . . ?
O35 Mn10 Mn11 80.90(16) . . ?
O5 Mn10 Mn11 141.83(18) . . ?
O39 Mn10 Mn11 33.88(16) . . ?
O42 Mn10 Mn11 94.57(18) . . ?
O43 Mn10 Mn11 121.79(17) . . ?
O41 Mn10 Mn11 46.72(15) . . ?
Mn12 Mn10 Mn11 58.13(5) . . ?
Mn13 Mn10 Mn11 61.46(4) . . ?
Mn9 Mn10 Mn11 58.36(4) . . ?
Mn8 Mn10 Mn11 119.15(6) . . ?
O44 Mn11 O32 99.8(3) . . ?
O44 Mn11 O33 173.7(3) . . ?
O32 Mn11 O33 86.4(3) . . ?
O44 Mn11 O39 85.8(3) . . ?
O32 Mn11 O39 171.3(3) . . ?
O33 Mn11 O39 88.0(2) . . ?
O44 Mn11 O40 92.0(3) . . ?
O32 Mn11 O40 98.8(3) . . ?
O33 Mn11 O40 87.7(2) . . ?
O39 Mn11 O40 87.6(2) . . ?
O44 Mn11 O41 94.7(2) . . ?
O32 Mn11 O41 94.6(2) . . ?
O33 Mn11 O41 84.0(2) . . ?
O39 Mn11 O41 78.1(2) . . ?
O40 Mn11 O41 163.7(3) . . ?
O44 Mn11 Mn12 124.6(2) . . ?
O32 Mn11 Mn12 134.9(2) . . ?
O33 Mn11 Mn12 49.38(16) . . ?
O39 Mn11 Mn12 41.24(17) . . ?
O40 Mn11 Mn12 74.5(2) . . ?
O41 Mn11 Mn12 89.45(17) . . ?
O44 Mn11 Mn14 146.8(2) . . ?
O32 Mn11 Mn14 47.0(2) . . ?
O33 Mn11 Mn14 39.43(16) . . ?
O39 Mn11 Mn14 127.28(18) . . ?
O40 Mn11 Mn14 92.13(16) . . ?
O41 Mn11 Mn14 90.38(14) . . ?
Mn12 Mn11 Mn14 88.17(6) . . ?
O44 Mn11 Mn9 40.0(2) . . ?
O32 Mn11 Mn9 139.3(2) . . ?
O33 Mn11 Mn9 133.73(17) . . ?
O39 Mn11 Mn9 45.79(17) . . ?
O40 Mn11 Mn9 90.70(16) . . ?
O41 Mn11 Mn9 84.95(14) . . ?
Mn12 Mn11 Mn9 85.78(5) . . ?
Mn14 Mn11 Mn9 172.38(7) . . ?
O44 Mn11 Mn10 93.7(2) . . ?
O32 Mn11 Mn10 138.6(2) . . ?
O33 Mn11 Mn10 81.07(16) . . ?
O39 Mn11 Mn10 33.50(15) . . ?
O40 Mn11 Mn10 119.75(19) . . ?
O41 Mn11 Mn10 45.01(15) . . ?
Mn12 Mn11 Mn10 53.69(4) . . ?
Mn14 Mn11 Mn10 112.50(6) . . ?
Mn9 Mn11 Mn10 60.06(5) . . ?
O35 Mn12 O37 173.6(3) . . ?
O35 Mn12 O36 90.1(2) . . ?
O37 Mn12 O36 91.1(3) . . ?
O35 Mn12 O39 82.4(2) . . ?
O37 Mn12 O39 95.7(3) . . ?
O36 Mn12 O39 170.7(2) . . ?
O35 Mn12 O38 93.1(2) . . ?
O37 Mn12 O38 93.1(2) . . ?
O36 Mn12 O38 92.7(3) . . ?
O39 Mn12 O38 93.3(2) . . ?
O35 Mn12 O33 79.1(2) . . ?
O37 Mn12 O33 94.6(2) . . ?
O36 Mn12 O33 93.8(2) . . ?
O39 Mn12 O33 79.3(2) . . ?
O38 Mn12 O33 169.8(2) . . ?
O35 Mn12 Mn10 41.48(17) . . ?
O37 Mn12 Mn10 138.2(2) . . ?
O36 Mn12 Mn10 130.56(18) . . ?
O39 Mn12 Mn10 43.50(16) . . ?
O38 Mn12 Mn10 82.83(17) . . ?
O33 Mn12 Mn10 86.95(14) . . ?
O35 Mn12 Mn13 39.69(15) . . ?
O37 Mn12 Mn13 134.28(19) . . ?
O36 Mn12 Mn13 83.87(18) . . ?
O39 Mn12 Mn13 86.84(16) . . ?
O38 Mn12 Mn13 132.42(17) . . ?
O33 Mn12 Mn13 40.95(14) . . ?
Mn10 Mn12 Mn13 65.09(4) . . ?
O35 Mn12 Mn11 88.49(18) . . ?
O37 Mn12 Mn11 86.2(2) . . ?
O36 Mn12 Mn11 133.84(18) . . ?
O39 Mn12 Mn11 40.84(16) . . ?
O38 Mn12 Mn11 133.43(19) . . ?
O33 Mn12 Mn11 40.77(15) . . ?
Mn10 Mn12 Mn11 68.18(5) . . ?
Mn13 Mn12 Mn11 66.50(5) . . ?
O22 Mn13 O29 98.6(2) . . ?
O22 Mn13 O35 91.7(2) . . ?
O29 Mn13 O35 166.1(2) . . ?
O22 Mn13 O33 162.8(3) . . ?
O29 Mn13 O33 80.5(2) . . ?
O35 Mn13 O33 86.9(2) . . ?
O22 Mn13 O34 105.4(2) . . ?
O29 Mn13 O34 101.4(2) . . ?
O35 Mn13 O34 84.7(2) . . ?
O33 Mn13 O34 91.5(2) . . ?
O22 Mn13 Mn14 137.26(17) . . ?
O29 Mn13 Mn14 39.16(16) . . ?
O35 Mn13 Mn14 128.91(16) . . ?
O33 Mn13 Mn14 42.03(15) . . ?
O34 Mn13 Mn14 92.82(16) . . ?
O22 Mn13 Mn12 130.74(16) . . ?
O29 Mn13 Mn12 129.68(17) . . ?
O35 Mn13 Mn12 39.10(15) . . ?
O33 Mn13 Mn12 49.63(16) . . ?
O34 Mn13 Mn12 77.12(17) . . ?
Mn14 Mn13 Mn12 90.55(5) . . ?
O22 Mn13 Mn10 84.30(15) . . ?
O29 Mn13 Mn10 137.02(19) . . ?
O35 Mn13 Mn10 34.66(18) . . ?
O33 Mn13 Mn10 84.83(16) . . ?
O34 Mn13 Mn10 119.27(16) . . ?
Mn14 Mn13 Mn10 119.99(6) . . ?
Mn12 Mn13 Mn10 55.27(4) . . ?
O29 Mn14 O33 80.8(2) . . ?
O29 Mn14 O30 95.1(2) . . ?
O33 Mn14 O30 162.2(3) . . ?
O29 Mn14 O31 93.1(2) . . ?
O33 Mn14 O31 99.3(2) . . ?
O30 Mn14 O31 98.1(2) . . ?
O29 Mn14 N6 178.6(3) . . ?
O33 Mn14 N6 98.7(2) . . ?
O30 Mn14 N6 85.0(3) . . ?
O31 Mn14 N6 88.2(3) . . ?
O29 Mn14 O32 102.1(2) . . ?
O33 Mn14 O32 77.3(2) . . ?
O30 Mn14 O32 86.8(2) . . ?
O31 Mn14 O32 163.5(2) . . ?
N6 Mn14 O32 76.5(3) . . ?
O29 Mn14 Mn13 40.29(16) . . ?
O33 Mn14 Mn13 41.18(16) . . ?
O30 Mn14 Mn13 134.82(19) . . ?
O31 Mn14 Mn13 92.29(18) . . ?
N6 Mn14 Mn13 139.4(2) . . ?
O32 Mn14 Mn13 95.33(17) . . ?
O29 Mn14 Mn11 93.30(16) . . ?
O33 Mn14 Mn11 38.66(18) . . ?
O30 Mn14 Mn11 125.3(2) . . ?
O31 Mn14 Mn11 135.21(18) . . ?
N6 Mn14 Mn11 85.5(2) . . ?
O32 Mn14 Mn11 38.70(16) . . ?
Mn13 Mn14 Mn11 66.04(5) . . ?
O29 Mn15 O27 96.8(3) . . ?
O29 Mn15 O23 93.7(2) . . ?
O27 Mn15 O23 167.9(3) . . ?
O29 Mn15 N7 173.6(3) . . ?
O27 Mn15 N7 89.5(3) . . ?
O23 Mn15 N7 79.9(3) . . ?
O29 Mn15 O28 92.4(2) . . ?
O27 Mn15 O28 96.2(3) . . ?
O23 Mn15 O28 89.4(2) . . ?
N7 Mn15 O28 88.1(3) . . ?
O29 Mn15 O25 88.3(2) . . ?
O27 Mn15 O25 95.3(3) . . ?
O23 Mn15 O25 78.9(2) . . ?
N7 Mn15 O25 89.9(2) . . ?
O28 Mn15 O25 168.3(3) . . ?
O29 Mn15 Mn16 83.65(17) . . ?
O27 Mn15 Mn16 139.6(2) . . ?
O23 Mn15 Mn16 35.94(17) . . ?
N7 Mn15 Mn16 90.8(2) . . ?
O28 Mn15 Mn16 124.14(18) . . ?
O25 Mn15 Mn16 44.33(17) . . ?
O21 Mn16 O22 84.2(2) . . ?
O21 Mn16 O23 174.3(3) . . ?
O22 Mn16 O23 91.8(2) . . ?
O21 Mn16 O24 94.9(2) . . ?
O22 Mn16 O24 175.0(3) . . ?
O23 Mn16 O24 89.4(2) . . ?
O21 Mn16 O26 90.8(3) . . ?
O22 Mn16 O26 91.5(2) . . ?
O23 Mn16 O26 93.3(3) . . ?
O24 Mn16 O26 83.6(3) . . ?
O21 Mn16 O25 96.3(3) . . ?
O22 Mn16 O25 97.1(2) . . ?
O23 Mn16 O25 80.1(2) . . ?
O24 Mn16 O25 87.9(3) . . ?
O26 Mn16 O25 169.3(2) . . ?
O21 Mn16 Mn3 42.74(16) . . ?
O22 Mn16 Mn3 42.14(15) . . ?
O23 Mn16 Mn3 133.74(17) . . ?
O24 Mn16 Mn3 136.08(19) . . ?
O26 Mn16 Mn3 85.79(16) . . ?
O25 Mn16 Mn3 104.84(16) . . ?
O21 Mn16 Mn15 140.1(2) . . ?
O22 Mn16 Mn15 87.28(16) . . ?
O23 Mn16 Mn15 35.31(19) . . ?
O24 Mn16 Mn15 96.48(19) . . ?
O26 Mn16 Mn15 128.42(17) . . ?
O25 Mn16 Mn15 46.19(17) . . ?
Mn3 Mn16 Mn15 122.85(6) . . ?
O21 Mn17 O18 172.5(3) . . ?
O21 Mn17 O19 93.7(3) . . ?
O18 Mn17 O19 92.4(3) . . ?
O21 Mn17 O17 90.4(2) . . ?
O18 Mn17 O17 83.0(3) . . ?
O19 Mn17 O17 170.8(3) . . ?
O21 Mn17 O20 94.2(3) . . ?
O18 Mn17 O20 89.3(3) . . ?
O19 Mn17 O20 97.3(3) . . ?
O17 Mn17 O20 90.6(3) . . ?
O21 Mn17 O16 87.4(2) . . ?
O18 Mn17 O16 87.8(3) . . ?
O19 Mn17 O16 94.0(3) . . ?
O17 Mn17 O16 78.0(2) . . ?
O20 Mn17 O16 168.5(3) . . ?
O21 Mn17 Mn4 80.74(17) . . ?
O18 Mn17 Mn4 91.84(19) . . ?
O19 Mn17 Mn4 136.4(2) . . ?
O17 Mn17 Mn4 36.42(18) . . ?
O20 Mn17 Mn4 126.10(19) . . ?
O16 Mn17 Mn4 42.91(16) . . ?
O21 Mn17 Mn18 134.79(18) . . ?
O18 Mn17 Mn18 38.26(19) . . ?
O19 Mn17 Mn18 129.71(19) . . ?
O17 Mn17 Mn18 44.79(17) . . ?
O20 Mn17 Mn18 92.1(2) . . ?
O16 Mn17 Mn18 78.78(17) . . ?
Mn4 Mn17 Mn18 59.95(5) . . ?
O18 Mn18 O58 175.6(3) . . ?
O18 Mn18 N9 77.6(5) . . ?
O58 Mn18 N9 106.4(5) . . ?
O18 Mn18 N8 101.9(5) . . ?
O58 Mn18 N8 79.0(5) . . ?
N9 Mn18 N8 106.6(5) . . ?
O18 Mn18 O15 106.1(3) . . ?
O58 Mn18 O15 71.6(3) . . ?
N9 Mn18 O15 98.7(4) . . ?
N8 Mn18 O15 145.6(4) . . ?
O18 Mn18 O17 71.8(2) . . ?
O58 Mn18 O17 103.8(3) . . ?
N9 Mn18 O17 145.0(5) . . ?
N8 Mn18 O17 96.1(3) . . ?
O15 Mn18 O17 74.5(2) . . ?
O18 Mn18 Mn20 143.2(2) . . ?
O58 Mn18 Mn20 34.4(3) . . ?
N9 Mn18 Mn20 105.5(4) . . ?
N8 Mn18 Mn20 111.7(4) . . ?
O15 Mn18 Mn20 37.22(16) . . ?
O17 Mn18 Mn20 89.72(14) . . ?
O18 Mn18 Mn4 87.45(19) . . ?
O58 Mn18 Mn4 88.6(3) . . ?
N9 Mn18 Mn4 126.1(4) . . ?
N8 Mn18 Mn4 127.2(2) . . ?
O15 Mn18 Mn4 36.98(14) . . ?
O17 Mn18 Mn4 37.56(15) . . ?
Mn20 Mn18 Mn4 60.67(5) . . ?
O18 Mn18 Mn17 33.85(17) . . ?
O58 Mn18 Mn17 141.7(2) . . ?
N9 Mn18 Mn17 109.3(5) . . ?
N8 Mn18 Mn17 103.2(4) . . ?
O15 Mn18 Mn17 89.71(16) . . ?
O17 Mn18 Mn17 38.06(15) . . ?
Mn20 Mn18 Mn17 119.93(7) . . ?
Mn4 Mn18 Mn17 59.27(5) . . ?
O13 Mn19 O59 171.4(3) . . ?
O13 Mn19 O61 89.2(3) . . ?
O59 Mn19 O61 92.0(3) . . ?
O13 Mn19 O15 82.7(3) . . ?
O59 Mn19 O15 95.1(3) . . ?
O61 Mn19 O15 169.8(3) . . ?
O13 Mn19 O60 92.5(2) . . ?
O59 Mn19 O60 95.9(3) . . ?
O61 Mn19 O60 93.7(3) . . ?
O15 Mn19 O60 92.9(3) . . ?
O13 Mn19 O12 78.8(2) . . ?
O59 Mn19 O12 92.6(3) . . ?
O61 Mn19 O12 93.6(3) . . ?
O15 Mn19 O12 78.7(2) . . ?
O60 Mn19 O12 168.6(2) . . ?
O13 Mn19 Mn4 41.75(18) . . ?
O59 Mn19 Mn4 138.0(3) . . ?
O61 Mn19 Mn4 130.0(2) . . ?
O15 Mn19 Mn4 43.54(17) . . ?
O60 Mn19 Mn4 82.07(18) . . ?
O12 Mn19 Mn4 86.52(15) . . ?
O13 Mn19 Mn20 88.3(2) . . ?
O59 Mn19 Mn20 84.7(3) . . ?
O61 Mn19 Mn20 133.8(2) . . ?
O15 Mn19 Mn20 40.14(18) . . ?
O60 Mn19 Mn20 132.5(2) . . ?
O12 Mn19 Mn20 40.78(18) . . ?
Mn4 Mn19 Mn20 67.61(6) . . ?
O13 Mn19 Mn5 39.86(17) . . ?
O59 Mn19 Mn5 131.9(2) . . ?
O61 Mn19 Mn5 83.0(2) . . ?
O15 Mn19 Mn5 86.79(17) . . ?
O60 Mn19 Mn5 132.09(19) . . ?
O12 Mn19 Mn5 40.62(16) . . ?
Mn4 Mn19 Mn5 65.30(5) . . ?
Mn20 Mn19 Mn5 66.39(6) . . ?
O58 Mn20 O56 100.7(4) . . ?
O58 Mn20 O15 85.7(3) . . ?
O56 Mn20 O15 170.5(3) . . ?
O58 Mn20 O12 173.6(3) . . ?
O56 Mn20 O12 85.6(3) . . ?
O15 Mn20 O12 87.9(3) . . ?
O58 Mn20 O57 92.2(3) . . ?
O56 Mn20 O57 99.2(3) . . ?
O15 Mn20 O57 87.5(3) . . ?
O12 Mn20 O57 87.8(3) . . ?
O58 Mn20 O14 95.6(3) . . ?
O56 Mn20 O14 93.3(3) . . ?
O15 Mn20 O14 79.0(2) . . ?
O12 Mn20 O14 82.9(2) . . ?
O57 Mn20 O14 163.8(3) . . ?
O58 Mn20 Mn19 124.3(3) . . ?
O56 Mn20 Mn19 134.5(3) . . ?
O15 Mn20 Mn19 40.90(19) . . ?
O12 Mn20 Mn19 49.54(18) . . ?
O57 Mn20 Mn19 74.8(2) . . ?
O14 Mn20 Mn19 89.11(19) . . ?
O58 Mn20 Mn21 146.9(3) . . ?
O56 Mn20 Mn21 46.2(3) . . ?
O15 Mn20 Mn21 127.3(2) . . ?
O12 Mn20 Mn21 39.51(18) . . ?
O57 Mn20 Mn21 92.0(2) . . ?
O14 Mn20 Mn21 89.17(15) . . ?
Mn19 Mn20 Mn21 88.41(7) . . ?
O58 Mn20 Mn18 39.9(3) . . ?
O56 Mn20 Mn18 140.2(3) . . ?
O15 Mn20 Mn18 45.79(19) . . ?
O12 Mn20 Mn18 133.65(19) . . ?
O57 Mn20 Mn18 89.74(19) . . ?
O14 Mn20 Mn18 87.18(15) . . ?
Mn19 Mn20 Mn18 85.31(6) . . ?
Mn21 Mn20 Mn18 172.77(8) . . ?
O58 Mn20 Mn4 92.8(3) . . ?
O56 Mn20 Mn4 137.5(2) . . ?
O15 Mn20 Mn4 34.11(16) . . ?
O12 Mn20 Mn4 81.62(18) . . ?
O57 Mn20 Mn4 120.5(2) . . ?
O14 Mn20 Mn4 45.05(17) . . ?
Mn19 Mn20 Mn4 54.29(5) . . ?
Mn21 Mn20 Mn4 112.92(7) . . ?
Mn18 Mn20 Mn4 60.32(5) . . ?
O58 Mn20 Mn5 144.6(3) . . ?
O56 Mn20 Mn5 91.2(3) . . ?
O15 Mn20 Mn5 79.58(19) . . ?
O12 Mn20 Mn5 32.87(17) . . ?
O57 Mn20 Mn5 118.9(2) . . ?
O14 Mn20 Mn5 50.14(17) . . ?
Mn19 Mn20 Mn5 56.87(5) . . ?
Mn21 Mn20 Mn5 55.06(5) . . ?
Mn18 Mn20 Mn5 118.12(6) . . ?
Mn4 Mn20 Mn5 57.87(5) . . ?
O11 Mn21 O12 80.7(3) . . ?
O11 Mn21 O55 95.0(3) . . ?
O12 Mn21 O55 162.6(3) . . ?
O11 Mn21 N10 179.6(5) . . ?
O12 Mn21 N10 99.1(3) . . ?
O55 Mn21 N10 85.3(4) . . ?
O11 Mn21 O54 93.4(3) . . ?
O12 Mn21 O54 98.7(3) . . ?
O55 Mn21 O54 98.4(3) . . ?
N10 Mn21 O54 86.3(5) . . ?
O11 Mn21 O56 103.0(3) . . ?
O12 Mn21 O56 76.4(3) . . ?
O55 Mn21 O56 88.3(3) . . ?
N10 Mn21 O56 77.2(4) . . ?
O54 Mn21 O56 161.7(3) . . ?
O11 Mn21 Mn5 40.01(19) . . ?
O12 Mn21 Mn5 41.20(18) . . ?
O55 Mn21 Mn5 134.3(2) . . ?
N10 Mn21 Mn5 139.7(3) . . ?
O54 Mn21 Mn5 93.0(2) . . ?
O56 Mn21 Mn5 94.4(2) . . ?
O11 Mn21 Mn20 94.16(19) . . ?
O12 Mn21 Mn20 38.3(2) . . ?
O55 Mn21 Mn20 126.2(3) . . ?
N10 Mn21 Mn20 85.8(3) . . ?
O54 Mn21 Mn20 133.7(2) . . ?
O56 Mn21 Mn20 38.10(19) . . ?
Mn5 Mn21 Mn20 65.90(5) . . ?
O11 Mn21 Mn6 30.64(18) . . ?
O12 Mn21 Mn6 110.5(2) . . ?
O55 Mn21 Mn6 68.8(3) . . ?
N10 Mn21 Mn6 149.5(3) . . ?
O54 Mn21 Mn6 82.0(2) . . ?
O56 Mn21 Mn6 116.3(2) . . ?
Mn5 Mn21 Mn6 69.27(8) . . ?
Mn20 Mn21 Mn6 122.19(8) . . ?
C44 O2 Mn2 115.4(7) . . ?
C44 O2 Mn3 120.5(7) . . ?
Mn2 O2 Mn3 121.8(3) . . ?
C15 O3 Mn3 124.3(7) . . ?
Mn4 O4 Mn3 126.7(3) . . ?
Mn4 O4 Mn1 123.2(3) . . ?
Mn3 O4 Mn1 100.4(2) . . ?
Mn1 O5 Mn10 126.2(3) . . ?
Mn1 O5 Mn3 100.8(2) . . ?
Mn10 O5 Mn3 121.7(3) . . ?
C5 O6 Mn1 124.4(7) . . ?
C38 O7 Mn2 123.0(10) . . ?
C38 O7 Mn1 112.5(10) . . ?
Mn2 O7 Mn1 118.5(3) . . ?
Mn7 O8 Mn5 129.6(3) . . ?
Mn7 O8 Mn1 96.9(3) . . ?
Mn5 O8 Mn1 131.1(3) . . ?
Mn7 O9 Mn8 121.5(3) . . ?
Mn7 O9 Mn1 97.0(3) . . ?
Mn8 O9 Mn1 132.3(3) . . ?
C9 O10 Mn5 124.6(8) . . ?
Mn6 O11 Mn21 116.8(3) . . ?
Mn6 O11 Mn5 137.3(5) . . ?
Mn21 O11 Mn5 100.5(3) . . ?
Mn6 O11 Mn6' 19.50(15) . . ?
Mn21 O11 Mn6' 124.1(3) . . ?
Mn5 O11 Mn6' 120.0(4) . . ?
Mn5 O12 Mn20 114.2(3) . . ?
Mn5 O12 Mn21 96.2(3) . . ?
Mn20 O12 Mn21 102.1(3) . . ?
Mn5 O12 Mn19 89.9(3) . . ?
Mn20 O12 Mn19 89.7(2) . . ?
Mn21 O12 Mn19 163.0(3) . . ?
Mn4 O13 Mn19 95.7(3) . . ?
Mn4 O13 Mn5 109.7(3) . . ?
Mn19 O13 Mn5 100.5(3) . . ?
C5 O14 Mn4 125.6(6) . . ?
C5 O14 Mn20 138.9(8) . . ?
Mn4 O14 Mn20 87.9(2) . . ?
C5 O14 Mn5 120.8(6) . . ?
Mn4 O14 Mn5 81.4(2) . . ?
Mn20 O14 Mn5 83.5(2) . . ?
Mn20 O15 Mn4 112.2(3) . . ?
Mn20 O15 Mn19 99.0(3) . . ?
Mn4 O15 Mn19 92.7(3) . . ?
Mn20 O15 Mn18 97.0(3) . . ?
Mn4 O15 Mn18 98.2(2) . . ?
Mn19 O15 Mn18 155.7(3) . . ?
C4 O16 Mn4 124.6(6) . . ?
C4 O16 Mn17 137.8(6) . . ?
Mn4 O16 Mn17 91.4(3) . . ?
Mn4 O17 Mn17 106.3(3) . . ?
Mn4 O17 Mn18 97.2(2) . . ?
Mn17 O17 Mn18 97.1(2) . . ?
C80 O18 Mn17 126.0(7) . . ?
C80 O18 Mn18 122.5(6) . . ?
Mn17 O18 Mn18 107.9(3) . . ?
C18 O19 Mn17 128.8(7) . . ?
C22 O20 Mn17 138.2(7) . . ?
Mn17 O21 Mn16 122.2(3) . . ?
Mn17 O21 Mn3 134.5(3) . . ?
Mn16 O21 Mn3 96.6(2) . . ?
Mn16 O22 Mn13 129.0(3) . . ?
Mn16 O22 Mn3 97.0(2) . . ?
Mn13 O22 Mn3 131.4(3) . . ?
C68 O23 Mn15 111.2(5) . . ?
C68 O23 Mn16 120.5(5) . . ?
Mn15 O23 Mn16 108.8(3) . . ?
C18 O24 Mn16 132.1(6) . . ?
C22 O25 Mn16 129.3(7) . . ?
C22 O25 Mn15 140.0(7) . . ?
Mn16 O25 Mn15 89.5(3) . . ?
C44 O26 Mn16 119.1(7) . . ?
C25 O27 Mn15 129.8(7) . . ?
C28 O28 Mn15 131.1(6) . . ?
Mn15 O29 Mn14 120.9(3) . . ?
Mn15 O29 Mn13 129.0(3) . . ?
Mn14 O29 Mn13 100.6(2) . . ?
C25 O30 Mn14 131.1(7) . . ?
C28 O31 Mn14 127.6(6) . . ?
C62 O32 Mn11 119.9(6) . . ?
C62 O32 Mn14 109.4(6) . . ?
Mn11 O32 Mn14 94.3(3) . . ?
Mn13 O33 Mn11 113.9(3) . . ?
Mn13 O33 Mn14 96.8(2) . . ?
Mn11 O33 Mn14 101.9(3) . . ?
Mn13 O33 Mn12 89.4(2) . . ?
Mn11 O33 Mn12 89.8(2) . . ?
Mn14 O33 Mn12 163.0(3) . . ?
C19 O34 Mn13 126.5(7) . . ?
Mn10 O35 Mn12 96.4(2) . . ?
Mn10 O35 Mn13 109.7(3) . . ?
Mn12 O35 Mn13 101.2(2) . . ?
C19 O36 Mn12 127.3(6) . . ?
C30 O37 Mn12 124.5(6) . . ?
C31 O38 Mn12 124.8(7) . . ?
Mn10 O39 Mn11 112.6(3) . . ?
Mn10 O39 Mn12 92.0(2) . . ?
Mn11 O39 Mn12 97.9(2) . . ?
Mn10 O39 Mn9 98.7(2) . . ?
Mn11 O39 Mn9 95.8(2) . . ?
Mn12 O39 Mn9 157.8(3) . . ?
C30 O40 Mn11 127.6(7) . . ?
C15 O41 Mn10 125.9(6) . . ?
C15 O41 Mn11 139.7(7) . . ?
Mn10 O41 Mn11 88.3(2) . . ?
Mn10 O42 Mn8 106.4(3) . . ?
Mn10 O42 Mn9 96.9(2) . . ?
Mn8 O42 Mn9 97.8(2) . . ?
C31 O43 Mn10 124.1(6) . . ?
C31 O43 Mn8 138.3(6) . . ?
Mn10 O43 Mn8 91.7(3) . . ?
C50 O44 Mn11 132.3(7) . . ?
C50 O44 Mn9 120.7(6) . . ?
Mn11 O44 Mn9 104.7(4) . . ?
C56 O45 Mn8 129.6(7) . . ?
C56 O45 Mn9 119.5(6) . . ?
Mn8 O45 Mn9 107.6(3) . . ?
C24 O46 Mn8 128.7(7) . . ?
C1 O47 Mn8 135.4(10) . . ?
C38 O48 Mn7 119.2(13) . . ?
C24 O49 Mn7 132.6(7) . . ?
C1 O50 Mn6 135.4(9) . . ?
C1 O50 Mn7 126.9(9) . . ?
Mn6 O50 Mn7 97.8(4) . . ?
C1 O50 Mn6' 149.4(9) . . ?
Mn6 O50 Mn6' 16.72(12) . . ?
Mn7 O50 Mn6' 82.9(3) . . ?
C92 O51 Mn6 117.1(14) . . ?
C92 O51 Mn7 112.2(13) . . ?
Mn6 O51 Mn7 116.0(7) . . ?
C92' O51' Mn6' 110.4(13) . . ?
C92' O51' Mn7 125.0(13) . . ?
Mn6' O51' Mn7 102.8(7) . . ?
C12 O52 Mn6' 132.3(7) . . ?
C12 O52 Mn6 127.4(8) . . ?
Mn6' O52 Mn6 16.73(14) . . ?
C7 O53 Mn6 128.0(9) . . ?
C7 O53 Mn6' 132.8(9) . . ?
Mn6 O53 Mn6' 11.25(19) . . ?
C12 O54 Mn21 129.6(8) . . ?
C7 O55 Mn21 130.5(10) . . ?
C86 O56 Mn20 121.1(7) . . ?
C86 O56 Mn21 111.5(7) . . ?
Mn20 O56 Mn21 95.7(3) . . ?
C13 O57 Mn20 127.8(8) . . ?
C74 O58 Mn20 132.6(10) . . ?
C74 O58 Mn18 121.0(9) . . ?
Mn20 O58 Mn18 105.7(4) . . ?
C13 O59 Mn19 126.5(8) . . ?
C4 O60 Mn19 126.1(7) . . ?
C9 O61 Mn19 126.1(8) . . ?
C33 N1 C37 118.0(14) . . ?
C33 N1 Mn2 121.7(12) . . ?
C37 N1 Mn2 120.1(12) . . ?
C43 N2 C39 123.5(15) . . ?
C43 N2 Mn2 131.2(12) . . ?
C39 N2 Mn2 103.9(11) . . ?
C49 N3 C45 117.6(10) . . ?
C49 N3 Mn2 130.5(8) . . ?
C45 N3 Mn2 111.6(8) . . ?
C51 N4 C55 118.2(13) . . ?
C51 N4 Mn9 116.6(9) . . ?
C55 N4 Mn9 125.2(11) . . ?
C57 N5 C61 118.4(9) . . ?
C57 N5 Mn9 115.7(7) . . ?
C61 N5 Mn9 125.4(7) . . ?
C63 N6 C67 119.2(9) . . ?
C63 N6 Mn14 117.6(7) . . ?
C67 N6 Mn14 123.2(7) . . ?
C69 N7 C73 120.7(8) . . ?
C69 N7 Mn15 114.0(6) . . ?
C73 N7 Mn15 125.3(7) . . ?
C75 N8 C79 120.0 . . ?
C75 N8 Mn18 112.0(10) . . ?
C79 N8 Mn18 128.0(10) . . ?
C85 N9 C81 118.7(15) . . ?
C85 N9 Mn18 129.3(14) . . ?
C81 N9 Mn18 111.9(11) . . ?
C87 N10 C91 118.1(13) . . ?
C87 N10 Mn21 116.7(10) . . ?
C91 N10 Mn21 125.1(12) . . ?
C97 N11 C93 122.4(17) . . ?
C97 N11 Mn6 123.0(14) . . ?
C93 N11 Mn6 114.6(13) . . ?
O47 C1 O50 124.9(14) . . ?
O47 C1 C2 118.3(13) . . ?
O50 C1 C2 116.7(13) . . ?
C1 C2 H2A 109.5 . . ?
C1 C2 H2B 109.5 . . ?
H2A C2 H2B 109.5 . . ?
C1 C2 H2C 109.5 . . ?
H2A C2 H2C 109.5 . . ?
H2B C2 H2C 109.5 . . ?
C4 C3 H3A 109.5 . . ?
C4 C3 H3B 109.5 . . ?
H3A C3 H3B 109.5 . . ?
C4 C3 H3C 109.5 . . ?
H3A C3 H3C 109.5 . . ?
H3B C3 H3C 109.5 . . ?
O16 C4 O60 124.1(10) . . ?
O16 C4 C3 118.7(10) . . ?
O60 C4 C3 117.0(11) . . ?
O6 C5 O14 121.1(11) . . ?
O6 C5 C6 120.2(10) . . ?
O14 C5 C6 118.7(11) . . ?
C5 C6 H6A 109.5 . . ?
C5 C6 H6B 109.5 . . ?
H6A C6 H6B 109.5 . . ?
C5 C6 H6C 109.5 . . ?
H6A C6 H6C 109.5 . . ?
H6B C6 H6C 109.5 . . ?
O53 C7 O55 127.4(16) . . ?
O53 C7 C8 114.6(13) . . ?
O55 C7 C8 118.0(16) . . ?
O53 C7 Mn6 29.6(6) . . ?
O55 C7 Mn6 97.9(10) . . ?
C8 C7 Mn6 144.1(11) . . ?
C7 C8 H8A 109.5 . . ?
C7 C8 H8B 109.5 . . ?
H8A C8 H8B 109.5 . . ?
C7 C8 H8C 109.5 . . ?
H8A C8 H8C 109.5 . . ?
H8B C8 H8C 109.5 . . ?
O10 C9 O61 127.7(13) . . ?
O10 C9 C10 119.3(11) . . ?
O61 C9 C10 113.0(12) . . ?
C9 C10 H10A 109.5 . . ?
C9 C10 H10B 109.5 . . ?
H10A C10 H10B 109.5 . . ?
C9 C10 H10C 109.5 . . ?
H10A C10 H10C 109.5 . . ?
H10B C10 H10C 109.5 . . ?
C12 C11 H11A 109.5 . . ?
C12 C11 H11B 109.5 . . ?
H11A C11 H11B 109.5 . . ?
C12 C11 H11C 109.5 . . ?
H11A C11 H11C 109.5 . . ?
H11B C11 H11C 109.5 . . ?
O54 C12 O52 123.5(14) . . ?
O54 C12 C11 120.4(12) . . ?
O52 C12 C11 116.1(13) . . ?
O59 C13 O57 126.0(11) . . ?
O59 C13 C14 115.3(13) . . ?
O57 C13 C14 118.6(14) . . ?
C13 C14 H14A 109.5 . . ?
C13 C14 H14B 109.5 . . ?
H14A C14 H14B 109.5 . . ?
C13 C14 H14C 109.5 . . ?
H14A C14 H14C 109.5 . . ?
H14B C14 H14C 109.5 . . ?
O3 C15 O41 121.0(11) . . ?
O3 C15 C16 119.8(10) . . ?
O41 C15 C16 119.2(10) . . ?
C15 C16 H16A 109.5 . . ?
C15 C16 H16B 109.5 . . ?
H16A C16 H16B 109.5 . . ?
C15 C16 H16C 109.5 . . ?
H16A C16 H16C 109.5 . . ?
H16B C16 H16C 109.5 . . ?
C18 C17 H17A 109.5 . . ?
C18 C17 H17B 109.5 . . ?
H17A C17 H17B 109.5 . . ?
C18 C17 H17C 109.5 . . ?
H17A C17 H17C 109.5 . . ?
H17B C17 H17C 109.5 . . ?
O24 C18 O19 125.2(10) . . ?
O24 C18 C17 119.3(10) . . ?
O19 C18 C17 115.4(10) . . ?
O34 C19 O36 124.4(10) . . ?
O34 C19 C20 118.7(10) . . ?
O36 C19 C20 116.8(9) . . ?
C19 C20 H20A 109.5 . . ?
C19 C20 H20B 109.5 . . ?
H20A C20 H20B 109.5 . . ?
C19 C20 H20C 109.5 . . ?
H20A C20 H20C 109.5 . . ?
H20B C20 H20C 109.5 . . ?
C22 C21 H21A 109.5 . . ?
C22 C21 H21B 109.5 . . ?
H21A C21 H21B 109.5 . . ?
C22 C21 H21C 109.5 . . ?
H21A C21 H21C 109.5 . . ?
H21B C21 H21C 109.5 . . ?
O20 C22 O25 120.2(11) . . ?
O20 C22 C21 119.5(10) . . ?
O25 C22 C21 120.3(10) . . ?
C24 C23 H23A 109.5 . . ?
C24 C23 H23B 109.5 . . ?
H23A C23 H23B 109.5 . . ?
C24 C23 H23C 109.5 . . ?
H23A C23 H23C 109.5 . . ?
H23B C23 H23C 109.5 . . ?
O49 C24 O46 127.2(10) . . ?
O49 C24 C23 116.4(11) . . ?
O46 C24 C23 116.3(11) . . ?
O30 C25 O27 126.7(10) . . ?
O30 C25 C26 116.6(12) . . ?
O27 C25 C26 116.7(10) . . ?
C25 C26 H26A 109.5 . . ?
C25 C26 H26B 109.5 . . ?
H26A C26 H26B 109.5 . . ?
C25 C26 H26C 109.5 . . ?
H26A C26 H26C 109.5 . . ?
H26B C26 H26C 109.5 . . ?
C28 C27 H27A 109.5 . . ?
C28 C27 H27B 109.5 . . ?
H27A C27 H27B 109.5 . . ?
C28 C27 H27C 109.5 . . ?
H27A C27 H27C 109.5 . . ?
H27B C27 H27C 109.5 . . ?
O28 C28 O31 124.6(10) . . ?
O28 C28 C27 117.4(9) . . ?
O31 C28 C27 118.0(9) . . ?
C30 C29 H29A 109.5 . . ?
C30 C29 H29B 109.5 . . ?
H29A C29 H29B 109.5 . . ?
C30 C29 H29C 109.5 . . ?
H29A C29 H29C 109.5 . . ?
H29B C29 H29C 109.5 . . ?
O37 C30 O40 127.1(9) . . ?
O37 C30 C29 118.0(10) . . ?
O40 C30 C29 114.9(11) . . ?
O43 C31 O38 125.0(9) . . ?
O43 C31 C32 119.0(10) . . ?
O38 C31 C32 116.0(11) . . ?
C31 C32 H32A 109.5 . . ?
C31 C32 H32B 109.5 . . ?
H32A C32 H32B 109.5 . . ?
C31 C32 H32C 109.5 . . ?
H32A C32 H32C 109.5 . . ?
H32B C32 H32C 109.5 . . ?
N1 C33 C34 125.5(15) . . ?
N1 C33 H33A 117.3 . . ?
C34 C33 H33A 117.3 . . ?
C33 C34 C35 118.1(15) . . ?
C33 C34 H34A 120.9 . . ?
C35 C34 H34A 120.9 . . ?
C34 C35 C36 119.6(16) . . ?
C34 C35 H35A 120.2 . . ?
C36 C35 H35A 120.2 . . ?
C37 C36 C35 114.7(16) . . ?
C37 C36 H36A 122.7 . . ?
C35 C36 H36A 122.7 . . ?
N1 C37 C36 124.1(16) . . ?
N1 C37 H37A 117.9 . . ?
C36 C37 H37A 117.9 . . ?
O48 C38 O7 138.8(17) . . ?
O48 C38 C39 114.5(19) . . ?
O7 C38 C39 106.3(19) . . ?
C38 C39 C40 121.7(18) . . ?
C38 C39 N2 124.9(19) . . ?
C40 C39 N2 113(2) . . ?
C41 C40 C39 119(2) . . ?
C41 C40 H40A 120.6 . . ?
C39 C40 H40A 120.6 . . ?
C42 C41 C40 121(2) . . ?
C42 C41 H41A 119.3 . . ?
C40 C41 H41A 119.3 . . ?
C41 C42 C43 122(2) . . ?
C41 C42 H42A 119.0 . . ?
C43 C42 H42A 119.0 . . ?
N2 C43 C42 120.1(17) . . ?
N2 C43 H43A 119.9 . . ?
C42 C43 H43A 119.9 . . ?
O26 C44 O2 126.9(10) . . ?
O26 C44 C45 114.3(10) . . ?
O2 C44 C45 118.7(10) . . ?
N3 C45 C46 122.4(11) . . ?
N3 C45 C44 116.0(10) . . ?
C46 C45 C44 121.4(11) . . ?
C47 C46 C45 120.8(12) . . ?
C47 C46 H46A 119.6 . . ?
C45 C46 H46A 119.6 . . ?
C46 C47 C48 115.4(12) . . ?
C46 C47 H47A 122.3 . . ?
C48 C47 H47A 122.3 . . ?
C49 C48 C47 121.5(12) . . ?
C49 C48 H48A 119.3 . . ?
C47 C48 H48A 119.3 . . ?
N3 C49 C48 122.4(12) . . ?
N3 C49 H49A 118.8 . . ?
C48 C49 H49A 118.8 . . ?
O44 C50 C51 112.0(11) . . ?
O44 C50 H50A 109.2 . . ?
C51 C50 H50A 109.2 . . ?
O44 C50 H50B 109.2 . . ?
C51 C50 H50B 109.2 . . ?
H50A C50 H50B 107.9 . . ?
N4 C51 C52 122.8(13) . . ?
N4 C51 C50 114.9(13) . . ?
C52 C51 C50 122.3(16) . . ?
C53 C52 C51 118.7(16) . . ?
C53 C52 H52A 120.6 . . ?
C51 C52 H52A 120.6 . . ?
C54 C53 C52 119.4(18) . . ?
C54 C53 H53A 120.3 . . ?
C52 C53 H53A 120.3 . . ?
C53 C54 C55 119.8(18) . . ?
C53 C54 H54A 120.1 . . ?
C55 C54 H54A 120.1 . . ?
N4 C55 C54 121.0(16) . . ?
N4 C55 H55A 119.5 . . ?
C54 C55 H55A 119.5 . . ?
O45 C56 C57 109.0(9) . . ?
O45 C56 H56A 109.9 . . ?
C57 C56 H56A 109.9 . . ?
O45 C56 H56B 109.9 . . ?
C57 C56 H56B 109.9 . . ?
H56A C56 H56B 108.3 . . ?
N5 C57 C58 122.3(11) . . ?
N5 C57 C56 118.9(10) . . ?
C58 C57 C56 118.7(11) . . ?
C59 C58 C57 117.7(12) . . ?
C59 C58 H58A 121.2 . . ?
C57 C58 H58A 121.2 . . ?
C58 C59 C60 120.1(12) . . ?
C58 C59 H59A 119.9 . . ?
C60 C59 H59A 119.9 . . ?
C59 C60 C61 119.9(12) . . ?
C59 C60 H60A 120.0 . . ?
C61 C60 H60A 120.0 . . ?
N5 C61 C60 121.4(11) . . ?
N5 C61 H61A 119.3 . . ?
C60 C61 H61A 119.3 . . ?
O32 C62 C63 111.2(9) . . ?
O32 C62 H62A 109.4 . . ?
C63 C62 H62A 109.4 . . ?
O32 C62 H62B 109.4 . . ?
C63 C62 H62B 109.4 . . ?
H62A C62 H62B 108.0 . . ?
N6 C63 C64 122.0(10) . . ?
N6 C63 C62 117.5(10) . . ?
C64 C63 C62 120.5(11) . . ?
C65 C64 C63 120.7(11) . . ?
C65 C64 H64A 119.7 . . ?
C63 C64 H64A 119.7 . . ?
C64 C65 C66 117.9(11) . . ?
C64 C65 H65A 121.1 . . ?
C66 C65 H65A 121.1 . . ?
C65 C66 C67 121.2(11) . . ?
C65 C66 H66A 119.4 . . ?
C67 C66 H66A 119.4 . . ?
C66 C67 N6 119.0(11) . . ?
C66 C67 H67A 120.5 . . ?
N6 C67 H67A 120.5 . . ?
O23 C68 C69 108.9(8) . . ?
O23 C68 H68A 109.9 . . ?
C69 C68 H68A 109.9 . . ?
O23 C68 H68B 109.9 . . ?
C69 C68 H68B 109.9 . . ?
H68A C68 H68B 108.3 . . ?
N7 C69 C70 121.5(9) . . ?
N7 C69 C68 113.9(8) . . ?
C70 C69 C68 124.6(10) . . ?
C69 C70 C71 118.3(10) . . ?
C69 C70 H70A 120.8 . . ?
C71 C70 H70A 120.8 . . ?
C72 C71 C70 118.8(10) . . ?
C72 C71 H71A 120.6 . . ?
C70 C71 H71A 120.6 . . ?
C71 C72 C73 120.3(11) . . ?
C71 C72 H72A 119.8 . . ?
C73 C72 H72A 119.8 . . ?
N7 C73 C72 120.3(10) . . ?
N7 C73 H73A 119.9 . . ?
C72 C73 H73A 119.9 . . ?
O58 C74 C75 108.0(14) . . ?
O58 C74 H74A 110.1 . . ?
C75 C74 H74A 110.1 . . ?
O58 C74 H74B 110.1 . . ?
C75 C74 H74B 110.1 . . ?
H74A C74 H74B 108.4 . . ?
N8 C75 C76 120.0 . . ?
N8 C75 C74 119.1(14) . . ?
C76 C75 C74 120.9(14) . . ?
C75 C76 C77 120.0 . . ?
C75 C76 H76 120.0 . . ?
C77 C76 H76 120.0 . . ?
C76 C77 C78 120.0 . . ?
C76 C77 H77 120.0 . . ?
C78 C77 H77 120.0 . . ?
C77 C78 C79 120.0 . . ?
C77 C78 H78 120.0 . . ?
C79 C78 H78 120.0 . . ?
C78 C79 N8 120.0 . . ?
C78 C79 H79 120.0 . . ?
N8 C79 H79 120.0 . . ?
O18 C80 C81 104.8(12) . . ?
O18 C80 H80A 110.8 . . ?
C81 C80 H80A 110.8 . . ?
O18 C80 H80B 110.8 . . ?
C81 C80 H80B 110.8 . . ?
H80A C80 H80B 108.9 . . ?
N9 C81 C82 121.7(15) . . ?
N9 C81 C80 123.1(14) . . ?
C82 C81 C80 115.1(18) . . ?
C83 C82 C81 117.5(19) . . ?
C83 C82 H82A 121.3 . . ?
C81 C82 H82A 121.3 . . ?
C82 C83 C84 119(2) . . ?
C82 C83 H83A 120.7 . . ?
C84 C83 H83A 120.7 . . ?
C85 C84 C83 120(2) . . ?
C85 C84 H84A 120.1 . . ?
C83 C84 H84A 120.1 . . ?
N9 C85 C84 123.2(19) . . ?
N9 C85 H85A 118.4 . . ?
C84 C85 H85A 118.4 . . ?
O56 C86 C87 107.4(12) . . ?
O56 C86 H86A 110.2 . . ?
C87 C86 H86A 110.2 . . ?
O56 C86 H86B 110.2 . . ?
C87 C86 H86B 110.2 . . ?
H86A C86 H86B 108.5 . . ?
N10 C87 C88 124.8(14) . . ?
N10 C87 C86 118.3(15) . . ?
C88 C87 C86 117.0(18) . . ?
C87 C88 C89 110.7(17) . . ?
C87 C88 H88A 124.6 . . ?
C89 C88 H88A 124.6 . . ?
C90 C89 C88 126(2) . . ?
C90 C89 H89A 116.9 . . ?
C88 C89 H89A 116.9 . . ?
C89 C90 C91 118(2) . . ?
C89 C90 H90A 121.2 . . ?
C91 C90 H90A 121.2 . . ?
N10 C91 C90 122.6(18) . . ?
N10 C91 H91A 118.7 . . ?
C90 C91 H91A 118.7 . . ?
O51 C92 C93 111(2) . . ?
O51 C92 H92A 109.4 . . ?
C93 C92 H92A 109.4 . . ?
O51 C92 H92C 109.4 . . ?
C93 C92 H92C 109.4 . . ?
H92A C92 H92C 108.0 . . ?
C94 C93 N11 117(3) . . ?
C94 C93 C92 133(3) . . ?
N11 C93 C92 110(2) . . ?
C93 C94 C95 123(3) . . ?
C93 C94 H94A 118.5 . . ?
C95 C94 H94A 118.5 . . ?
C94 C95 C96 122(3) . . ?
C94 C95 H95A 119.2 . . ?
C96 C95 H95A 119.2 . . ?
C95 C96 C97 117(2) . . ?
C95 C96 H96A 121.4 . . ?
C97 C96 H96A 121.4 . . ?
N11 C97 C96 119(2) . . ?
N11 C97 H97A 120.7 . . ?
C96 C97 H97A 120.7 . . ?
O51' Mn6' O52 101.0(5) . . ?
O51' Mn6' O11 99.2(5) . . ?
O52 Mn6' O11 92.9(3) . . ?
O51' Mn6' N11' 79.6(8) . . ?
O52 Mn6' N11' 91.6(5) . . ?
O11 Mn6' N11' 175.5(5) . . ?
O51' Mn6' O53 169.0(5) . . ?
O52 Mn6' O53 89.3(4) . . ?
O11 Mn6' O53 83.8(3) . . ?
N11' Mn6' O53 96.5(7) . . ?
O51' Mn6' O50 84.9(5) . . ?
O52 Mn6' O50 172.8(4) . . ?
O11 Mn6' O50 82.0(3) . . ?
N11' Mn6' O50 93.6(5) . . ?
O53 Mn6' O50 85.2(3) . . ?
O51' Mn6' Mn7 39.1(4) . . ?
O52 Mn6' Mn7 138.3(3) . . ?
O11 Mn6' Mn7 85.1(2) . . ?
N11' Mn6' Mn7 91.4(5) . . ?
O53 Mn6' Mn7 131.6(3) . . ?
O50 Mn6' Mn7 46.6(2) . . ?
C93' N11' C97' 121(2) . . ?
C93' N11' Mn6' 113.8(14) . . ?
C97' N11' Mn6' 125(2) . . ?
O51' C92' C93' 111(2) . . ?
O51' C92' H92B 109.4 . . ?
C93' C92' H92B 109.4 . . ?
O51' C92' H92D 109.4 . . ?
C93' C92' H92D 109.4 . . ?
H92B C92' H92D 108.0 . . ?
N11' C93' C94' 123(3) . . ?
N11' C93' C92' 113(2) . . ?
C94' C93' C92' 124(3) . . ?
C93' C94' C95' 112(3) . . ?
C93' C94' H94B 124.0 . . ?
C95' C94' H94B 124.0 . . ?
C96' C95' C94' 127(3) . . ?
C96' C95' H95B 116.5 . . ?
C94' C95' H95B 116.5 . . ?
C95' C96' C97' 114(3) . . ?
C95' C96' H96B 122.9 . . ?
C97' C96' H96B 122.9 . . ?
C96' C97' N11' 123(3) . . ?
C96' C97' H97B 118.6 . . ?
N11' C97' H97B 118.6 . . ?
O65 Cl1 O63 99(2) . . ?
O65 Cl1 O62 123(3) . . ?
O63 Cl1 O62 133(3) . . ?
O65 Cl1 O64 129(3) . . ?
O63 Cl1 O64 115(2) . . ?
O62 Cl1 O64 55(2) . . ?
O64 O62 Cl1 62.6(12) . . ?
O62 O64 Cl1 62.4(12) . . ?
O66 Cl2 O69 109(3) . . ?
O66 Cl2 O68 116(3) . . ?
O69 Cl2 O68 101(2) . . ?
O66 Cl2 O67 102(3) . . ?
O69 Cl2 O67 139(2) . . ?
O68 Cl2 O67 89(2) . . ?
O70 Cl3 O73' 107.4(19) . . ?
O70 Cl3 O71 120(2) . . ?
O73' Cl3 O71 126.6(13) . . ?
O70 Cl3 O71' 53.4(18) . . ?
O73' Cl3 O71' 111.5(11) . . ?
O71 Cl3 O71' 115.9(12) . . ?
O70 Cl3 O72' 167(2) . . ?
O73' Cl3 O72' 85.7(19) . . ?
O71 Cl3 O72' 47.5(16) . . ?
O71' Cl3 O72' 124.7(18) . . ?
O70 Cl3 O73 92(2) . . ?
O73' Cl3 O73 32.9(15) . . ?
O71 Cl3 O73 118.8(17) . . ?
O71' Cl3 O73 124.7(16) . . ?
O72' Cl3 O73 99(2) . . ?
O70 Cl3 O72 128(3) . . ?
O73' Cl3 O72 99.4(19) . . ?
O71 Cl3 O72 71.1(19) . . ?
O71' Cl3 O72 75.6(19) . . ?
O72' Cl3 O72 49.4(19) . . ?
O73 Cl3 O72 130(2) . . ?
O70 Cl3 O70' 47.2(18) . . ?
O73' Cl3 O70' 104.2(12) . . ?
O71 Cl3 O70' 91.4(14) . . ?
O71' Cl3 O70' 99.0(12) . . ?
O72' Cl3 O70' 128(2) . . ?
O73 Cl3 O70' 72.5(17) . . ?
O72 Cl3 O70' 156(2) . . ?
O76 Cl4 O77' 77.2(19) . . ?
O76 Cl4 O74 143(2) . . ?
O77' Cl4 O74 82.1(12) . . ?
O76 Cl4 O75' 37.0(18) . . ?
O77' Cl4 O75' 109.9(10) . . ?
O74 Cl4 O75' 132.0(11) . . ?
O76 Cl4 O74' 116.9(19) . . ?
O77' Cl4 O74' 126.7(12) . . ?
O74 Cl4 O74' 99.7(11) . . ?
O75' Cl4 O74' 107.5(9) . . ?
O76 Cl4 O76' 123(2) . . ?
O77' Cl4 O76' 112.7(12) . . ?
O74 Cl4 O76' 41.5(9) . . ?
O75' Cl4 O76' 94.0(11) . . ?
O74' Cl4 O76' 101.0(11) . . ?
O76 Cl4 O77 84(2) . . ?
O77' Cl4 O77 74.6(10) . . ?
O74 Cl4 O77 119.5(12) . . ?
O75' Cl4 O77 108.5(9) . . ?
O74' Cl4 O77 58.2(9) . . ?
O76' Cl4 O77 152.7(11) . . ?
O76 Cl4 O75 119(3) . . ?
O77' Cl4 O75 160.1(19) . . ?
O74 Cl4 O75 88(2) . . ?
O75' Cl4 O75 89.5(17) . . ?
O74' Cl4 O75 38.0(17) . . ?
O76' Cl4 O75 68.9(18) . . ?
O77 Cl4 O75 95.4(19) . . ?

loop_
_geom_bond_atom_site_label_1
_geom_bond_atom_site_label_2
_geom_bond_distance
_geom_bond_site_symmetry_2
_geom_bond_publ_flag
Mn1 O5 1.884(5) . ?
Mn1 O4 1.903(5) . ?
Mn1 O8 1.916(5) . ?
Mn1 O9 1.936(5) . ?
Mn1 O6 2.252(8) . ?
Mn1 O7 2.343(8) . ?
Mn1 Mn7 2.8340(18) . ?
Mn1 Mn3 2.9151(17) . ?
Mn2 O7 2.130(7) . ?
Mn2 O2 2.130(6) . ?
Mn2 N2 2.166(11) . ?
Mn2 O1 2.202(7) . ?
Mn2 N3 2.236(9) . ?
Mn2 N1 2.264(12) . ?
Mn3 O4 1.892(5) . ?
Mn3 O5 1.901(5) . ?
Mn3 O22 1.917(5) . ?
Mn3 O21 1.937(5) . ?
Mn3 O3 2.272(7) . ?
Mn3 O2 2.300(7) . ?
Mn3 Mn16 2.8355(17) . ?
Mn4 O4 1.882(6) . ?
Mn4 O13 1.891(6) . ?
Mn4 O15 1.949(6) . ?
Mn4 O17 1.971(6) . ?
Mn4 O16 2.170(6) . ?
Mn4 O14 2.279(7) . ?
Mn4 Mn19 2.8267(19) . ?
Mn4 Mn5 3.1237(19) . ?
Mn4 Mn17 3.1853(19) . ?
Mn4 Mn18 3.208(2) . ?
Mn4 Mn20 3.219(2) . ?
Mn5 O8 1.880(6) . ?
Mn5 O11 1.901(6) . ?
Mn5 O12 1.927(6) . ?
Mn5 O13 1.929(6) . ?
Mn5 O10 2.145(8) . ?
Mn5 O14 2.502(7) . ?
Mn5 Mn21 2.908(2) . ?
Mn5 Mn19 2.9594(19) . ?
Mn5 Mn20 3.238(2) . ?
Mn6 O53 1.633(10) . ?
Mn6 O11 1.781(6) . ?
Mn6 O51 1.900(17) . ?
Mn6 N11 2.072(15) . ?
Mn6 O50 2.193(8) . ?
Mn6 O52 2.283(8) . ?
Mn6 C7 2.60(2) . ?
Mn6 Mn21 3.120(3) . ?
Mn7 O9 1.848(5) . ?
Mn7 O8 1.871(6) . ?
Mn7 O49 1.951(7) . ?
Mn7 O51' 1.961(13) . ?
Mn7 O51 2.020(14) . ?
Mn7 O48 2.084(13) . ?
Mn7 O50 2.221(10) . ?
Mn7 Mn6' 3.032(4) . ?
Mn7 Mn8 3.236(2) . ?
Mn8 O9 1.862(6) . ?
Mn8 O45 1.885(6) . ?
Mn8 O46 1.938(7) . ?
Mn8 O42 2.011(6) . ?
Mn8 O47 2.143(8) . ?
Mn8 O43 2.268(7) . ?
Mn8 Mn10 3.1972(18) . ?
Mn8 Mn9 3.232(2) . ?
Mn9 O44 2.082(7) . ?
Mn9 O45 2.117(6) . ?
Mn9 N5 2.156(8) . ?
Mn9 N4 2.206(12) . ?
Mn9 O39 2.258(6) . ?
Mn9 O42 2.273(6) . ?
Mn9 Mn11 3.1335(19) . ?
Mn9 Mn10 3.189(2) . ?
Mn10 O35 1.873(6) . ?
Mn10 O5 1.887(5) . ?
Mn10 O39 1.936(5) . ?
Mn10 O42 1.982(6) . ?
Mn10 O43 2.187(7) . ?
Mn10 O41 2.291(6) . ?
Mn10 Mn12 2.8100(18) . ?
Mn10 Mn13 3.1011(17) . ?
Mn10 Mn11 3.237(2) . ?
Mn11 O44 1.873(7) . ?
Mn11 O32 1.899(6) . ?
Mn11 O33 1.934(6) . ?
Mn11 O39 1.955(6) . ?
Mn11 O40 2.149(6) . ?
Mn11 O41 2.358(6) . ?
Mn11 Mn12 2.961(2) . ?
Mn11 Mn14 3.0290(19) . ?
Mn12 O35 1.897(5) . ?
Mn12 O37 1.918(6) . ?
Mn12 O36 1.945(6) . ?
Mn12 O39 1.971(6) . ?
Mn12 O38 2.147(6) . ?
Mn12 O33 2.248(5) . ?
Mn12 Mn13 2.9501(18) . ?
Mn13 O22 1.889(5) . ?
Mn13 O29 1.918(5) . ?
Mn13 O35 1.921(5) . ?
Mn13 O33 1.934(5) . ?
Mn13 O34 2.161(7) . ?
Mn13 Mn14 2.9161(19) . ?
Mn14 O29 1.873(6) . ?
Mn14 O33 1.966(5) . ?
Mn14 O30 2.019(6) . ?
Mn14 O31 2.076(6) . ?
Mn14 N6 2.076(8) . ?
Mn14 O32 2.222(7) . ?
Mn15 O29 1.855(5) . ?
Mn15 O27 1.914(7) . ?
Mn15 O23 1.934(6) . ?
Mn15 N7 2.026(7) . ?
Mn15 O28 2.123(6) . ?
Mn15 O25 2.286(6) . ?
Mn15 Mn16 3.1680(19) . ?
Mn16 O21 1.860(5) . ?
Mn16 O22 1.869(5) . ?
Mn16 O23 1.964(5) . ?
Mn16 O24 1.971(6) . ?
Mn16 O26 2.165(7) . ?
Mn16 O25 2.214(7) . ?
Mn17 O21 1.852(6) . ?
Mn17 O18 1.893(6) . ?
Mn17 O19 1.958(7) . ?
Mn17 O17 2.010(6) . ?
Mn17 O20 2.145(7) . ?
Mn17 O16 2.280(7) . ?
Mn17 Mn18 3.234(2) . ?
Mn18 O18 2.104(7) . ?
Mn18 O58 2.110(8) . ?
Mn18 N9 2.130(12) . ?
Mn18 N8 2.168(9) . ?
Mn18 O15 2.285(6) . ?
Mn18 O17 2.296(6) . ?
Mn18 Mn20 3.165(2) . ?
Mn19 O13 1.921(6) . ?
Mn19 O59 1.938(7) . ?
Mn19 O61 1.947(8) . ?
Mn19 O15 1.959(6) . ?
Mn19 O60 2.142(7) . ?
Mn19 O12 2.249(6) . ?
Mn19 Mn20 2.955(3) . ?
Mn20 O58 1.857(9) . ?
Mn20 O56 1.886(7) . ?
Mn20 O15 1.929(6) . ?
Mn20 O12 1.930(7) . ?
Mn20 O57 2.172(7) . ?
Mn20 O14 2.358(6) . ?
Mn20 Mn21 3.042(2) . ?
Mn21 O11 1.881(6) . ?
Mn21 O12 1.979(6) . ?
Mn21 O55 2.028(8) . ?
Mn21 N10 2.052(11) . ?
Mn21 O54 2.060(9) . ?
Mn21 O56 2.207(8) . ?
O2 C44 1.295(11) . ?
O3 C15 1.257(11) . ?
O6 C5 1.263(12) . ?
O7 C38 1.37(2) . ?
O10 C9 1.232(13) . ?
O11 Mn6' 2.011(7) . ?
O14 C5 1.285(11) . ?
O16 C4 1.266(12) . ?
O18 C80 1.405(12) . ?
O19 C18 1.273(11) . ?
O20 C22 1.270(11) . ?
O23 C68 1.429(9) . ?
O24 C18 1.234(11) . ?
O25 C22 1.273(11) . ?
O26 C44 1.260(11) . ?
O27 C25 1.254(12) . ?
O28 C28 1.250(10) . ?
O30 C25 1.253(12) . ?
O31 C28 1.253(10) . ?
O32 C62 1.425(11) . ?
O34 C19 1.257(11) . ?
O36 C19 1.306(11) . ?
O37 C30 1.250(12) . ?
O38 C31 1.279(11) . ?
O40 C30 1.280(12) . ?
O41 C15 1.291(11) . ?
O43 C31 1.256(12) . ?
O44 C50 1.361(12) . ?
O45 C56 1.413(10) . ?
O46 C24 1.257(13) . ?
O47 C1 1.222(14) . ?
O48 C38 1.11(2) . ?
O49 C24 1.241(12) . ?
O50 C1 1.274(14) . ?
O50 Mn6' 2.356(9) . ?
O51 C92 1.41(3) . ?
O51' C92' 1.46(3) . ?
O51' Mn6' 1.918(15) . ?
O52 C12 1.276(13) . ?
O52 Mn6' 2.008(8) . ?
O53 C7 1.259(18) . ?
O53 Mn6' 2.203(11) . ?
O54 C12 1.275(14) . ?
O55 C7 1.260(14) . ?
O56 C86 1.439(14) . ?
O57 C13 1.242(15) . ?
O58 C74 1.364(19) . ?
O59 C13 1.242(14) . ?
O60 C4 1.271(11) . ?
O61 C9 1.288(12) . ?
N1 C33 1.318(14) . ?
N1 C37 1.323(17) . ?
N2 C43 1.290(16) . ?
N2 C39 1.56(2) . ?
N3 C49 1.322(13) . ?
N3 C45 1.363(13) . ?
N4 C51 1.327(15) . ?
N4 C55 1.367(14) . ?
N5 C57 1.326(13) . ?
N5 C61 1.340(12) . ?
N6 C63 1.313(11) . ?
N6 C67 1.371(11) . ?
N7 C69 1.320(11) . ?
N7 C73 1.361(11) . ?
N8 C75 1.3900 . ?
N8 C79 1.3900 . ?
N9 C85 1.261(17) . ?
N9 C81 1.38(2) . ?
N10 C87 1.345(17) . ?
N10 C91 1.357(15) . ?
N11 C97 1.36(2) . ?
N11 C93 1.43(4) . ?
C1 C2 1.499(18) . ?
C2 H2A 0.9800 . ?
C2 H2B 0.9800 . ?
C2 H2C 0.9800 . ?
C3 C4 1.540(14) . ?
C3 H3A 0.9800 . ?
C3 H3B 0.9800 . ?
C3 H3C 0.9800 . ?
C5 C6 1.487(15) . ?
C6 H6A 0.9800 . ?
C6 H6B 0.9800 . ?
C6 H6C 0.9800 . ?
C7 C8 1.532(19) . ?
C8 H8A 0.9800 . ?
C8 H8B 0.9800 . ?
C8 H8C 0.9800 . ?
C9 C10 1.542(16) . ?
C10 H10A 0.9800 . ?
C10 H10B 0.9800 . ?
C10 H10C 0.9800 . ?
C11 C12 1.477(17) . ?
C11 H11A 0.9800 . ?
C11 H11B 0.9800 . ?
C11 H11C 0.9800 . ?
C13 C14 1.531(14) . ?
C14 H14A 0.9800 . ?
C14 H14B 0.9800 . ?
C14 H14C 0.9800 . ?
C15 C16 1.479(14) . ?
C16 H16A 0.9800 . ?
C16 H16B 0.9800 . ?
C16 H16C 0.9800 . ?
C17 C18 1.497(13) . ?
C17 H17A 0.9800 . ?
C17 H17B 0.9800 . ?
C17 H17C 0.9800 . ?
C19 C20 1.477(13) . ?
C20 H20A 0.9800 . ?
C20 H20B 0.9800 . ?
C20 H20C 0.9800 . ?
C21 C22 1.491(14) . ?
C21 H21A 0.9800 . ?
C21 H21B 0.9800 . ?
C21 H21C 0.9800 . ?
C23 C24 1.522(15) . ?
C23 H23A 0.9800 . ?
C23 H23B 0.9800 . ?
C23 H23C 0.9800 . ?
C25 C26 1.525(14) . ?
C26 H26A 0.9800 . ?
C26 H26B 0.9800 . ?
C26 H26C 0.9800 . ?
C27 C28 1.514(13) . ?
C27 H27A 0.9800 . ?
C27 H27B 0.9800 . ?
C27 H27C 0.9800 . ?
C29 C30 1.541(12) . ?
C29 H29A 0.9800 . ?
C29 H29B 0.9800 . ?
C29 H29C 0.9800 . ?
C31 C32 1.521(13) . ?
C32 H32A 0.9800 . ?
C32 H32B 0.9800 . ?
C32 H32C 0.9800 . ?
C33 C34 1.334(17) . ?
C33 H33A 0.9500 . ?
C34 C35 1.370(19) . ?
C34 H34A 0.9500 . ?
C35 C36 1.459(19) . ?
C35 H35A 0.9500 . ?
C36 C37 1.388(19) . ?
C36 H36A 0.9500 . ?
C37 H37A 0.9500 . ?
C38 C39 1.42(3) . ?
C39 C40 1.52(2) . ?
C40 C41 1.43(2) . ?
C40 H40A 0.9500 . ?
C41 C42 1.38(2) . ?
C41 H41A 0.9500 . ?
C42 C43 1.464(19) . ?
C42 H42A 0.9500 . ?
C43 H43A 0.9500 . ?
C44 C45 1.476(14) . ?
C45 C46 1.412(14) . ?
C46 C47 1.355(14) . ?
C46 H46A 0.9500 . ?
C47 C48 1.431(15) . ?
C47 H47A 0.9500 . ?
C48 C49 1.378(15) . ?
C48 H48A 0.9500 . ?
C49 H49A 0.9500 . ?
C50 C51 1.520(15) . ?
C50 H50A 0.9900 . ?
C50 H50B 0.9900 . ?
C51 C52 1.383(17) . ?
C52 C53 1.378(19) . ?
C52 H52A 0.9500 . ?
C53 C54 1.36(2) . ?
C53 H53A 0.9500 . ?
C54 C55 1.39(2) . ?
C54 H54A 0.9500 . ?
C55 H55A 0.9500 . ?
C56 C57 1.522(14) . ?
C56 H56A 0.9900 . ?
C56 H56B 0.9900 . ?
C57 C58 1.425(14) . ?
C58 C59 1.341(14) . ?
C58 H58A 0.9500 . ?
C59 C60 1.363(15) . ?
C59 H59A 0.9500 . ?
C60 C61 1.382(14) . ?
C60 H60A 0.9500 . ?
C61 H61A 0.9500 . ?
C62 C63 1.503(13) . ?
C62 H62A 0.9900 . ?
C62 H62B 0.9900 . ?
C63 C64 1.351(13) . ?
C64 C65 1.351(14) . ?
C64 H64A 0.9500 . ?
C65 C66 1.357(14) . ?
C65 H65A 0.9500 . ?
C66 C67 1.370(13) . ?
C66 H66A 0.9500 . ?
C67 H67A 0.9500 . ?
C68 C69 1.480(12) . ?
C68 H68A 0.9900 . ?
C68 H68B 0.9900 . ?
C69 C70 1.381(12) . ?
C70 C71 1.418(13) . ?
C70 H70A 0.9500 . ?
C71 C72 1.358(13) . ?
C71 H71A 0.9500 . ?
C72 C73 1.374(12) . ?
C72 H72A 0.9500 . ?
C73 H73A 0.9500 . ?
C74 C75 1.618(16) . ?
C74 H74A 0.9900 . ?
C74 H74B 0.9900 . ?
C75 C76 1.3900 . ?
C76 C77 1.3900 . ?
C76 H76 0.9500 . ?
C77 C78 1.3900 . ?
C77 H77 0.9500 . ?
C78 C79 1.3900 . ?
C78 H78 0.9500 . ?
C79 H79 0.9500 . ?
C80 C81 1.529(18) . ?
C80 H80A 0.9900 . ?
C80 H80B 0.9900 . ?
C81 C82 1.456(19) . ?
C82 C83 1.34(2) . ?
C82 H82A 0.9500 . ?
C83 C84 1.42(3) . ?
C83 H83A 0.9500 . ?
C84 C85 1.40(2) . ?
C84 H84A 0.9500 . ?
C85 H85A 0.9500 . ?
C86 C87 1.559(17) . ?
C86 H86A 0.9900 . ?
C86 H86B 0.9900 . ?
C87 C88 1.423(19) . ?
C88 C89 1.42(2) . ?
C88 H88A 0.9500 . ?
C89 C90 1.32(2) . ?
C89 H89A 0.9500 . ?
C90 C91 1.36(2) . ?
C90 H90A 0.9500 . ?
C91 H91A 0.9500 . ?
C92 C93 1.44(3) . ?
C92 H92A 0.9900 . ?
C92 H92C 0.9900 . ?
C93 C94 1.31(3) . ?
C94 C95 1.36(3) . ?
C94 H94A 0.9500 . ?
C95 C96 1.40(4) . ?
C95 H95A 0.9500 . ?
C96 C97 1.42(3) . ?
C96 H96A 0.9500 . ?
C97 H97A 0.9500 . ?
Mn6' N11' 2.097(19) . ?
N11' C93' 1.31(4) . ?
N11' C97' 1.37(3) . ?
C92' C93' 1.49(3) . ?
C92' H92B 0.9900 . ?
C92' H92D 0.9900 . ?
C93' C94' 1.35(3) . ?
C94' C95' 1.47(4) . ?
C94' H94B 0.9500 . ?
C95' C96' 1.31(4) . ?
C95' H95B 0.9500 . ?
C96' C97' 1.35(3) . ?
C96' H96B 0.9500 . ?
C97' H97B 0.9500 . ?
Cl1 O65 1.461(10) . ?
Cl1 O63 1.467(10) . ?
Cl1 O62 1.468(10) . ?
Cl1 O64 1.471(10) . ?
O62 O64 1.36(5) . ?
Cl2 O66 1.08(4) . ?
Cl2 O69 1.27(2) . ?
Cl2 O68 1.57(4) . ?
Cl2 O67 1.89(5) . ?
Cl3 O70 1.46(4) . ?
Cl3 O73' 1.481(17) . ?
Cl3 O71 1.49(2) . ?
Cl3 O71' 1.542(19) . ?
Cl3 O72' 1.71(5) . ?
Cl3 O73 1.76(5) . ?
Cl3 O72 1.77(6) . ?
Cl3 O70' 1.77(3) . ?
Cl4 O76 1.36(4) . ?
Cl4 O77' 1.39(2) . ?
Cl4 O74 1.42(2) . ?
Cl4 O75' 1.444(14) . ?
Cl4 O74' 1.459(17) . ?
Cl4 O76' 1.56(2) . ?
Cl4 O77 1.620(19) . ?
Cl4 O75 1.78(6) . ?
